data_4118692
loop_
_publ_author_name
'Kai Abersfelder'
'Adam Russell'
'Henry S. Rzepa'
'Andrew J. P. White'
'Peter R. Haycock'
'David Scheschkewitz'

_publ_section_title
;
 Contraction and Expansion of the Silicon Scaffold of Stable Si6R6 Isomers
;
_journal_name_full 'Journal of the American Chemical Society'
_journal_page_first 16008
_journal_page_last 16016
_journal_paper_doi 10.1021/ja307344f
_journal_volume 134
_journal_year 2012
_chemical_formula_moiety 'C90 H138 Cl2 Si6, 0.125(C6 H14)'
_chemical_formula_sum 'C90.75 H139.75 Cl2 Si6'
_chemical_formula_weight 1470.22
_chemical_name_systematic
; 
 ? 
;
_space_group_IT_number 2
_symmetry_cell_setting triclinic
_symmetry_space_group_name_Hall '-P 1'
_symmetry_space_group_name_H-M 'P -1'
_atom_sites_solution_hydrogens geom
_atom_sites_solution_primary direct
_atom_sites_solution_secondary difmap
_audit_creation_method SHELXL-97
_cell_angle_alpha 74.715(2)
_cell_angle_beta 77.767(3)
_cell_angle_gamma 78.396(2)
_cell_formula_units_Z 4
_cell_length_a 15.8205(4)
_cell_length_b 23.7240(5)
_cell_length_c 25.8774(8)
_cell_measurement_reflns_used 19248
_cell_measurement_temperature 173
_cell_measurement_theta_max 72.3046
_cell_measurement_theta_min 1.9522
_cell_volume 9046.8(4)
_computing_cell_refinement 'CrysAlis RED, Oxford Diffraction Ltd'
_computing_data_collection 'CrysAlis CCD, Oxford Diffraction Ltd'
_computing_data_reduction 'CrysAlis RED, Oxford Diffraction Ltd'
_computing_molecular_graphics 'Bruker SHELXTL'
_computing_publication_material 'Bruker SHELXTL'
_computing_structure_refinement 'SHELXL-97 (Sheldrick, 1997)'
_computing_structure_solution 'SHELXS-97 (Sheldrick, 1990)'
_diffrn_ambient_temperature 173
_diffrn_detector_area_resol_mean 8.2556
_diffrn_measured_fraction_theta_full 0.985
_diffrn_measured_fraction_theta_max 0.962
_diffrn_measurement_device_type 'OD Xcalibur PX Ultra'
_diffrn_measurement_method 'omega scans'
_diffrn_radiation_monochromator graphite
_diffrn_radiation_source 'Enhance Ultra (Cu) X-ray Source'
_diffrn_radiation_type CuK\a
_diffrn_radiation_wavelength 1.54184
_diffrn_reflns_av_R_equivalents 0.0626
_diffrn_reflns_av_sigmaI/netI 0.0791
_diffrn_reflns_limit_h_max 19
_diffrn_reflns_limit_h_min -14
_diffrn_reflns_limit_k_max 26
_diffrn_reflns_limit_k_min -28
_diffrn_reflns_limit_l_max 31
_diffrn_reflns_limit_l_min -30
_diffrn_reflns_number 63668
_diffrn_reflns_theta_full 70.00
_diffrn_reflns_theta_max 72.45
_diffrn_reflns_theta_min 1.95
_diffrn_standards_number 0
_exptl_absorpt_coefficient_mu 1.704
_exptl_absorpt_correction_T_max 0.958
_exptl_absorpt_correction_T_min 0.696
_exptl_absorpt_correction_type analytical
_exptl_absorpt_process_details
; 
CrysAlisPro, Oxford Diffraction Ltd., 
Version 1.171.34.44 (release 25-10-2010 CrysAlis171 .NET) 
(compiled Oct 25 2010,18:11:34) 
Analytical numeric absorption correction using a multifaceted crystal 
model based on expressions derived by R.C. Clark & J.S. Reid. 
(Clark, R. C. & Reid, J. S. (1995). Acta Cryst. A51, 887-897) 
;
_exptl_crystal_colour Yellow
_exptl_crystal_density_diffrn 1.079
_exptl_crystal_description 'platy needles'
_exptl_crystal_F_000 3209
_exptl_crystal_size_max 0.36
_exptl_crystal_size_mid 0.14
_exptl_crystal_size_min 0.02
_refine_diff_density_max 1.271
_refine_diff_density_min -0.517
_refine_diff_density_rms 0.126
_refine_ls_extinction_method none
_refine_ls_goodness_of_fit_ref 1.029
_refine_ls_hydrogen_treatment constr
_refine_ls_matrix_type full
_refine_ls_number_parameters 1945
_refine_ls_number_reflns 34478
_refine_ls_number_restraints 354
_refine_ls_restrained_S_all 1.026
_refine_ls_R_factor_all 0.1840
_refine_ls_R_factor_gt 0.1569
_refine_ls_shift/su_max 0.001
_refine_ls_shift/su_mean 0.000
_refine_ls_structure_factor_coef Fsqd
_refine_ls_weighting_details 'calc w=1/[\s^2^(Fo^2^)+(0.1685P)^2^+121.2955P] where P=(Fo^2^+2Fc^2^)/3'
_refine_ls_weighting_scheme calc
_refine_ls_wR_factor_gt 0.4608
_refine_ls_wR_factor_ref 0.4696
_reflns_number_gt 23945
_reflns_number_total 34478
_reflns_threshold_expression >2sigma(I)
_cod_data_source_file ja307344f_si_002_9.cif
_cod_data_source_block 14
_cod_database_code 4118692

loop_
_symmetry_equiv_pos_as_xyz
'x, y, z'
'-x, -y, -z'

loop_
_atom_site_label
_atom_site_type_symbol
_atom_site_fract_x
_atom_site_fract_y
_atom_site_fract_z
_atom_site_U_iso_or_equiv
_atom_site_adp_type
_atom_site_occupancy
_atom_site_symmetry_multiplicity
_atom_site_calc_flag
_atom_site_refinement_flags
_atom_site_disorder_assembly
_atom_site_disorder_group
Si1A Si 0.63737(16) 0.31415(12) 0.23526(12) 0.0471(6) Uani 1 1 d . . .
Si2A Si 0.51729(16) 0.32751(11) 0.30466(12) 0.0454(6) Uani 1 1 d . . .
Si3A Si 0.50168(17) 0.22635(12) 0.33410(12) 0.0470(6) Uani 1 1 d . . .
Si4A Si 0.56978(16) 0.23183(11) 0.24257(11) 0.0437(6) Uani 1 1 d . . .
Si5A Si 0.49624(16) 0.32803(11) 0.21792(12) 0.0459(6) Uani 1 1 d . . .
Si6A Si 0.76270(16) 0.36039(12) 0.20601(13) 0.0498(7) Uani 1 1 d . . .
Cl1A Cl 0.5753(2) 0.17438(13) 0.39392(12) 0.0658(7) Uani 1 1 d . . .
Cl2A Cl 0.71890(17) 0.43925(12) 0.15278(13) 0.0631(7) Uani 1 1 d . . .
C1A C 0.4845(7) 0.3875(5) 0.3443(5) 0.055(3) Uani 1 1 d . A .
C2A C 0.4339(7) 0.4416(5) 0.3270(6) 0.069(3) Uani 1 1 d D . .
C3A C 0.3992(8) 0.4785(6) 0.3619(7) 0.082(4) Uani 1 1 d . A .
H3AA H 0.3626 0.5143 0.3492 0.098 Uiso 1 1 calc R . .
C4A C 0.4151(11) 0.4658(7) 0.4146(7) 0.094(5) Uani 1 1 d D . .
C5A C 0.4705(10) 0.4124(6) 0.4311(6) 0.083(4) Uani 1 1 d . A .
H5AA H 0.4832 0.4024 0.4670 0.099 Uiso 1 1 calc R . .
C6A C 0.5074(8) 0.3739(5) 0.3977(5) 0.061(3) Uani 1 1 d . . .
C7A C 0.4084(15) 0.4592(10) 0.2716(8) 0.075(6) Uani 0.62(4) 1 d PDU A 1
H7AA H 0.4175 0.4237 0.2560 0.090 Uiso 0.62(4) 1 calc PR A 1
C8A C 0.4644(17) 0.5038(18) 0.2356(13) 0.108(9) Uani 0.62(4) 1 d PDU A 1
H8AA H 0.4483 0.5160 0.1993 0.161 Uiso 0.62(4) 1 calc PR A 1
H8AB H 0.5262 0.4860 0.2330 0.161 Uiso 0.62(4) 1 calc PR A 1
H8AC H 0.4550 0.5384 0.2512 0.161 Uiso 0.62(4) 1 calc PR A 1
C9A C 0.3131(14) 0.4889(12) 0.2743(14) 0.091(8) Uani 0.62(4) 1 d PDU A 1
H9AA H 0.2958 0.4959 0.2387 0.137 Uiso 0.62(4) 1 calc PR A 1
H9AB H 0.3067 0.5268 0.2844 0.137 Uiso 0.62(4) 1 calc PR A 1
H9AC H 0.2757 0.4633 0.3016 0.137 Uiso 0.62(4) 1 calc PR A 1
C7' C 0.424(3) 0.470(2) 0.2679(11) 0.086(10) Uiso 0.38(4) 1 d PDU A 2
H7'A H 0.4637 0.4409 0.2484 0.103 Uiso 0.38(4) 1 calc PR A 2
C8' C 0.460(3) 0.528(2) 0.239(2) 0.095(10) Uiso 0.38(4) 1 d PDU A 2
H8'A H 0.4499 0.5391 0.2015 0.142 Uiso 0.38(4) 1 calc PR A 2
H8'B H 0.5230 0.5216 0.2397 0.142 Uiso 0.38(4) 1 calc PR A 2
H8'C H 0.4302 0.5588 0.2580 0.142 Uiso 0.38(4) 1 calc PR A 2
C9' C 0.338(3) 0.4755(18) 0.247(2) 0.079(9) Uiso 0.38(4) 1 d PDU A 2
H9'A H 0.3463 0.4915 0.2079 0.118 Uiso 0.38(4) 1 calc PR A 2
H9'B H 0.2923 0.5022 0.2651 0.118 Uiso 0.38(4) 1 calc PR A 2
H9'C H 0.3199 0.4364 0.2557 0.118 Uiso 0.38(4) 1 calc PR A 2
C10A C 0.3675(19) 0.5044(12) 0.4564(12) 0.109(8) Uani 0.61(4) 1 d PDU A 1
H10A H 0.3819 0.4806 0.4925 0.131 Uiso 0.61(4) 1 calc PR A 1
C11A C 0.409(2) 0.5563(11) 0.4448(12) 0.096(8) Uani 0.61(4) 1 d PDU A 1
H11A H 0.3780 0.5820 0.4692 0.143 Uiso 0.61(4) 1 calc PR A 1
H11B H 0.4072 0.5778 0.4070 0.143 Uiso 0.61(4) 1 calc PR A 1
H11C H 0.4701 0.5444 0.4503 0.143 Uiso 0.61(4) 1 calc PR A 1
C12A C 0.274(2) 0.5153(16) 0.4635(15) 0.18(2) Uani 0.61(4) 1 d PD A 1
H12A H 0.2511 0.5405 0.4893 0.266 Uiso 0.61(4) 1 calc PR A 1
H12B H 0.2514 0.4776 0.4775 0.266 Uiso 0.61(4) 1 calc PR A 1
H12C H 0.2556 0.5351 0.4284 0.266 Uiso 0.61(4) 1 calc PR A 1
C10' C 0.398(3) 0.509(2) 0.4547(19) 0.124(12) Uiso 0.39(4) 1 d PDU A 2
H10B H 0.3888 0.4851 0.4931 0.149 Uiso 0.39(4) 1 calc PR A 2
C11' C 0.467(3) 0.543(2) 0.4468(19) 0.095(10) Uiso 0.39(4) 1 d PDU A 2
H11D H 0.4533 0.5674 0.4738 0.143 Uiso 0.39(4) 1 calc PR A 2
H11E H 0.4723 0.5690 0.4102 0.143 Uiso 0.39(4) 1 calc PR A 2
H11F H 0.5225 0.5166 0.4511 0.143 Uiso 0.39(4) 1 calc PR A 2
C12' C 0.316(4) 0.543(4) 0.442(4) 0.20(4) Uiso 0.39(4) 1 d PD A 2
H12D H 0.2942 0.5706 0.4656 0.295 Uiso 0.39(4) 1 calc PR A 2
H12E H 0.2731 0.5166 0.4467 0.295 Uiso 0.39(4) 1 calc PR A 2
H12F H 0.3246 0.5654 0.4037 0.295 Uiso 0.39(4) 1 calc PR A 2
C13A C 0.5742(10) 0.3224(6) 0.4176(5) 0.072(3) Uani 1 1 d . A .
H13A H 0.5831 0.2948 0.3929 0.087 Uiso 1 1 calc R . .
C14A C 0.6619(10) 0.3425(7) 0.4121(7) 0.091(4) Uani 1 1 d . . .
H14A H 0.6786 0.3648 0.3748 0.137 Uiso 1 1 calc R A .
H14B H 0.7066 0.3079 0.4205 0.137 Uiso 1 1 calc R . .
H14C H 0.6568 0.3678 0.4374 0.137 Uiso 1 1 calc R . .
C15A C 0.5485(14) 0.2866(8) 0.4753(7) 0.115(6) Uani 1 1 d . . .
H15A H 0.4924 0.2733 0.4785 0.172 Uiso 1 1 calc R A .
H15B H 0.5428 0.3113 0.5011 0.172 Uiso 1 1 calc R . .
H15C H 0.5936 0.2521 0.4833 0.172 Uiso 1 1 calc R . .
C16A C 0.3871(7) 0.2046(5) 0.3565(5) 0.057(3) Uani 1 1 d . B .
C17A C 0.3217(9) 0.2336(6) 0.3894(7) 0.086(5) Uani 1 1 d D . .
C18A C 0.2363(9) 0.2211(7) 0.3993(8) 0.102(6) Uani 1 1 d . B .
H18A H 0.1917 0.2437 0.4197 0.123 Uiso 1 1 calc R . .
C19A C 0.2138(9) 0.1780(6) 0.3810(7) 0.091(5) Uani 1 1 d D . .
C20A C 0.2801(8) 0.1470(6) 0.3544(6) 0.072(3) Uani 1 1 d . B .
H20A H 0.2677 0.1146 0.3437 0.086 Uiso 1 1 calc R . .
C21A C 0.3659(8) 0.1578(5) 0.3411(4) 0.057(3) Uani 1 1 d . . .
C22A C 0.3467(12) 0.2685(8) 0.4273(7) 0.070(6) Uani 0.61(3) 1 d PDU B 1
H22B H 0.4068 0.2775 0.4102 0.084 Uiso 0.61(3) 1 calc PR B 1
C23A C 0.354(2) 0.2353(12) 0.4870(9) 0.111(12) Uani 0.61(3) 1 d PD B 1
H23D H 0.3713 0.2613 0.5054 0.166 Uiso 0.61(3) 1 calc PR B 1
H23E H 0.3978 0.1997 0.4873 0.166 Uiso 0.61(3) 1 calc PR B 1
H23F H 0.2970 0.2241 0.5059 0.166 Uiso 0.61(3) 1 calc PR B 1
C24A C 0.2881(15) 0.3298(9) 0.4261(13) 0.098(11) Uani 0.61(3) 1 d PD B 1
H24D H 0.3058 0.3496 0.4500 0.147 Uiso 0.61(3) 1 calc PR B 1
H24E H 0.2267 0.3242 0.4387 0.147 Uiso 0.61(3) 1 calc PR B 1
H24F H 0.2948 0.3541 0.3889 0.147 Uiso 0.61(3) 1 calc PR B 1
C22' C 0.3306(19) 0.2927(9) 0.4028(11) 0.057(7) Uiso 0.39(3) 1 d PDU B 2
H22C H 0.3939 0.2972 0.3939 0.069 Uiso 0.39(3) 1 calc PR B 2
C23' C 0.306(3) 0.2734(19) 0.4652(13) 0.094(13) Uiso 0.39(3) 1 d PD B 2
H23G H 0.3385 0.2342 0.4782 0.141 Uiso 0.39(3) 1 calc PR B 2
H23H H 0.2429 0.2717 0.4751 0.141 Uiso 0.39(3) 1 calc PR B 2
H23I H 0.3203 0.3020 0.4820 0.141 Uiso 0.39(3) 1 calc PR B 2
C24' C 0.277(2) 0.3526(13) 0.3797(16) 0.075(10) Uiso 0.39(3) 1 d PD B 2
H24G H 0.2942 0.3632 0.3401 0.112 Uiso 0.39(3) 1 calc PR B 2
H24H H 0.2884 0.3831 0.3954 0.112 Uiso 0.39(3) 1 calc PR B 2
H24I H 0.2146 0.3494 0.3888 0.112 Uiso 0.39(3) 1 calc PR B 2
C25A C 0.1187(13) 0.1675(10) 0.3896(9) 0.090(6) Uani 0.77(2) 1 d PDU B 1
H25B H 0.0885 0.2052 0.3689 0.108 Uiso 0.77(2) 1 calc PR B 1
C26A C 0.078(2) 0.1661(15) 0.4479(11) 0.147(10) Uani 0.77(2) 1 d PDU B 1
H26D H 0.0166 0.1600 0.4536 0.221 Uiso 0.77(2) 1 calc PR B 1
H26E H 0.0796 0.2037 0.4563 0.221 Uiso 0.77(2) 1 calc PR B 1
H26F H 0.1099 0.1337 0.4718 0.221 Uiso 0.77(2) 1 calc PR B 1
C27A C 0.1023(14) 0.1212(11) 0.3647(14) 0.141(13) Uani 0.77(2) 1 d PD B 1
H27D H 0.0395 0.1191 0.3720 0.211 Uiso 0.77(2) 1 calc PR B 1
H27E H 0.1343 0.0827 0.3804 0.211 Uiso 0.77(2) 1 calc PR B 1
H27F H 0.1224 0.1314 0.3253 0.211 Uiso 0.77(2) 1 calc PR B 1
C25' C 0.133(3) 0.162(2) 0.421(3) 0.118(10) Uiso 0.23(2) 1 d PDU B 2
H25C H 0.1510 0.1649 0.4548 0.142 Uiso 0.23(2) 1 calc PR B 2
C26' C 0.057(3) 0.211(2) 0.419(2) 0.061(14) Uiso 0.23(2) 1 d PD B 2
H26G H 0.0048 0.1967 0.4423 0.092 Uiso 0.23(2) 1 calc PR B 2
H26H H 0.0462 0.2263 0.3816 0.092 Uiso 0.23(2) 1 calc PR B 2
H26I H 0.0705 0.2432 0.4320 0.092 Uiso 0.23(2) 1 calc PR B 2
C27' C 0.116(5) 0.100(2) 0.439(3) 0.11(3) Uiso 0.23(2) 1 d PD B 2
H27G H 0.0622 0.0971 0.4659 0.163 Uiso 0.23(2) 1 calc PR B 2
H27H H 0.1653 0.0745 0.4552 0.163 Uiso 0.23(2) 1 calc PR B 2
H27I H 0.1096 0.0861 0.4075 0.163 Uiso 0.23(2) 1 calc PR B 2
C28A C 0.4357(11) 0.1154(7) 0.3123(6) 0.100(6) Uani 1 1 d . B .
H28A H 0.4887 0.1352 0.2967 0.120 Uiso 1 1 calc R . .
C29A C 0.4620(13) 0.0578(8) 0.3572(10) 0.127(7) Uani 1 1 d . . .
H29A H 0.5055 0.0297 0.3399 0.190 Uiso 1 1 calc R B .
H29B H 0.4098 0.0395 0.3752 0.190 Uiso 1 1 calc R . .
H29C H 0.4867 0.0688 0.3842 0.190 Uiso 1 1 calc R . .
C30A C 0.4081(16) 0.0985(8) 0.2670(7) 0.133(8) Uani 1 1 d . . .
H30A H 0.3933 0.1341 0.2392 0.199 Uiso 1 1 calc R B .
H30B H 0.3569 0.0783 0.2815 0.199 Uiso 1 1 calc R . .
H30C H 0.4562 0.0720 0.2509 0.199 Uiso 1 1 calc R . .
C31A C 0.6096(6) 0.1713(5) 0.2033(4) 0.050(2) Uani 1 1 d . C .
C32A C 0.5740(8) 0.1703(5) 0.1582(5) 0.060(3) Uani 1 1 d D . .
C33A C 0.6014(8) 0.1210(5) 0.1356(5) 0.062(3) Uani 1 1 d . C .
H33A H 0.5759 0.1193 0.1061 0.074 Uiso 1 1 calc R . .
C34A C 0.6635(7) 0.0750(5) 0.1541(5) 0.054(2) Uani 1 1 d . . .
C35A C 0.7004(7) 0.0773(4) 0.1970(5) 0.053(2) Uani 1 1 d . C .
H35A H 0.7447 0.0462 0.2096 0.064 Uiso 1 1 calc R . .
C36A C 0.6738(7) 0.1247(4) 0.2222(4) 0.050(2) Uani 1 1 d . . .
C37A C 0.4957(11) 0.2145(8) 0.1370(8) 0.059(5) Uani 0.58(2) 1 d PDU C 1
H37B H 0.4658 0.2347 0.1669 0.071 Uiso 0.58(2) 1 calc PR C 1
C38A C 0.4255(14) 0.1913(11) 0.1202(10) 0.077(7) Uani 0.58(2) 1 d PD C 1
H38D H 0.3801 0.2243 0.1085 0.115 Uiso 0.58(2) 1 calc PR C 1
H38E H 0.3994 0.1626 0.1511 0.115 Uiso 0.58(2) 1 calc PR C 1
H38F H 0.4518 0.1721 0.0902 0.115 Uiso 0.58(2) 1 calc PR C 1
C39A C 0.5337(17) 0.2611(10) 0.0910(12) 0.084(7) Uani 0.58(2) 1 d PDU C 1
H39D H 0.4861 0.2903 0.0765 0.125 Uiso 0.58(2) 1 calc PR C 1
H39E H 0.5690 0.2425 0.0622 0.125 Uiso 0.58(2) 1 calc PR C 1
H39F H 0.5706 0.2808 0.1043 0.125 Uiso 0.58(2) 1 calc PR C 1
C37' C 0.5208(16) 0.2268(11) 0.1283(9) 0.054(7) Uiso 0.42(2) 1 d PDU C 2
H37C H 0.5325 0.2611 0.1399 0.065 Uiso 0.42(2) 1 calc PR C 2
C38' C 0.4247(17) 0.2223(15) 0.1467(12) 0.075(10) Uiso 0.42(2) 1 d PD C 2
H38G H 0.3898 0.2576 0.1277 0.113 Uiso 0.42(2) 1 calc PR C 2
H38H H 0.4096 0.2193 0.1860 0.113 Uiso 0.42(2) 1 calc PR C 2
H38I H 0.4124 0.1871 0.1384 0.113 Uiso 0.42(2) 1 calc PR C 2
C39' C 0.5436(19) 0.2390(16) 0.0672(11) 0.071(7) Uiso 0.42(2) 1 d PDU C 2
H39G H 0.5066 0.2751 0.0513 0.106 Uiso 0.42(2) 1 calc PR C 2
H39H H 0.5336 0.2056 0.0547 0.106 Uiso 0.42(2) 1 calc PR C 2
H39I H 0.6052 0.2441 0.0559 0.106 Uiso 0.42(2) 1 calc PR C 2
C40A C 0.6928(8) 0.0218(5) 0.1282(5) 0.061(3) Uani 1 1 d . C .
H40A H 0.7274 -0.0091 0.1534 0.073 Uiso 1 1 calc R . .
C41A C 0.6173(10) -0.0051(7) 0.1234(7) 0.091(5) Uani 1 1 d . . .
H41A H 0.6396 -0.0387 0.1064 0.137 Uiso 1 1 calc R C .
H41B H 0.5789 0.0246 0.1011 0.137 Uiso 1 1 calc R . .
H41C H 0.5841 -0.0188 0.1597 0.137 Uiso 1 1 calc R . .
C42A C 0.7540(9) 0.0367(7) 0.0752(6) 0.079(4) Uani 1 1 d . . .
H42A H 0.8026 0.0531 0.0808 0.118 Uiso 1 1 calc R C .
H42B H 0.7223 0.0659 0.0486 0.118 Uiso 1 1 calc R . .
H42C H 0.7771 0.0008 0.0616 0.118 Uiso 1 1 calc R . .
C43A C 0.7186(7) 0.1225(5) 0.2694(5) 0.058(3) Uani 1 1 d . C .
H43A H 0.6903 0.1573 0.2851 0.069 Uiso 1 1 calc R . .
C44A C 0.7087(10) 0.0676(6) 0.3138(6) 0.083(4) Uani 1 1 d . . .
H44A H 0.6464 0.0646 0.3261 0.124 Uiso 1 1 calc R C .
H44B H 0.7347 0.0695 0.3443 0.124 Uiso 1 1 calc R . .
H44C H 0.7385 0.0328 0.2999 0.124 Uiso 1 1 calc R . .
C45A C 0.8167(8) 0.1263(6) 0.2519(6) 0.075(4) Uani 1 1 d . . .
H45A H 0.8247 0.1618 0.2228 0.113 Uiso 1 1 calc R C .
H45B H 0.8468 0.0912 0.2387 0.113 Uiso 1 1 calc R . .
H45C H 0.8410 0.1283 0.2830 0.113 Uiso 1 1 calc R . .
C46A C 0.4154(6) 0.3665(5) 0.1698(5) 0.056(3) Uani 1 1 d . D .
C47A C 0.4415(7) 0.4031(5) 0.1192(5) 0.060(3) Uani 1 1 d . . .
C48A C 0.3775(8) 0.4304(7) 0.0861(6) 0.077(4) Uani 1 1 d . D .
H48A H 0.3945 0.4568 0.0524 0.092 Uiso 1 1 calc R . .
C49A C 0.2902(8) 0.4207(7) 0.1002(6) 0.078(4) Uani 1 1 d D . .
C50A C 0.2694(8) 0.3838(7) 0.1495(7) 0.083(4) Uani 1 1 d . D .
H50A H 0.2109 0.3759 0.1597 0.100 Uiso 1 1 calc R . .
C51A C 0.3263(7) 0.3564(6) 0.1865(5) 0.065(3) Uani 1 1 d D . .
C52A C 0.5323(8) 0.4177(5) 0.0980(5) 0.066(3) Uani 1 1 d . . .
H52A H 0.5712 0.3928 0.1240 0.079 Uiso 1 1 calc R . .
C53A C 0.5705(11) 0.4057(8) 0.0421(7) 0.101(5) Uani 1 1 d . . .
H53A H 0.5690 0.3643 0.0430 0.152 Uiso 1 1 calc R . .
H53B H 0.6311 0.4133 0.0319 0.152 Uiso 1 1 calc R . .
H53C H 0.5358 0.4317 0.0153 0.152 Uiso 1 1 calc R . .
C54A C 0.5327(9) 0.4836(6) 0.0963(7) 0.084(4) Uani 1 1 d . . .
H54A H 0.5076 0.4915 0.1322 0.126 Uiso 1 1 calc R . .
H54B H 0.4978 0.5090 0.0694 0.126 Uiso 1 1 calc R . .
H54C H 0.5930 0.4920 0.0861 0.126 Uiso 1 1 calc R . .
C55A C 0.2191(15) 0.4441(12) 0.0653(10) 0.089(7) Uani 0.55(3) 1 d PDU D 1
H55B H 0.1672 0.4235 0.0818 0.106 Uiso 0.55(3) 1 calc PR D 1
C56A C 0.251(2) 0.4368(18) 0.0094(13) 0.123(15) Uani 0.55(3) 1 d PD D 1
H56D H 0.2026 0.4505 -0.0115 0.184 Uiso 0.55(3) 1 calc PR D 1
H56E H 0.2725 0.3949 0.0101 0.184 Uiso 0.55(3) 1 calc PR D 1
H56F H 0.2982 0.4600 -0.0077 0.184 Uiso 0.55(3) 1 calc PR D 1
C57A C 0.195(2) 0.5076(11) 0.0647(15) 0.103(12) Uani 0.55(3) 1 d PD D 1
H57D H 0.1484 0.5250 0.0430 0.155 Uiso 0.55(3) 1 calc PR D 1
H57E H 0.2463 0.5275 0.0487 0.155 Uiso 0.55(3) 1 calc PR D 1
H57F H 0.1744 0.5125 0.1020 0.155 Uiso 0.55(3) 1 calc PR D 1
C55' C 0.223(2) 0.4566(14) 0.0651(13) 0.095(9) Uiso 0.45(3) 1 d PDU D 2
H55C H 0.1708 0.4724 0.0895 0.114 Uiso 0.45(3) 1 calc PR D 2
C56' C 0.196(2) 0.4136(14) 0.0421(16) 0.086(11) Uiso 0.45(3) 1 d PD D 2
H56G H 0.1525 0.4340 0.0190 0.130 Uiso 0.45(3) 1 calc PR D 2
H56H H 0.1710 0.3831 0.0716 0.130 Uiso 0.45(3) 1 calc PR D 2
H56I H 0.2474 0.3950 0.0204 0.130 Uiso 0.45(3) 1 calc PR D 2
C57' C 0.250(3) 0.5063(16) 0.0211(17) 0.099(13) Uiso 0.45(3) 1 d PD D 2
H57G H 0.2012 0.5254 0.0017 0.148 Uiso 0.45(3) 1 calc PR D 2
H57H H 0.2998 0.4916 -0.0042 0.148 Uiso 0.45(3) 1 calc PR D 2
H57I H 0.2674 0.5350 0.0365 0.148 Uiso 0.45(3) 1 calc PR D 2
C58A C 0.2959(16) 0.3167(11) 0.2392(8) 0.063(6) Uani 0.51(3) 1 d PDU D 1
H58B H 0.3500 0.2924 0.2522 0.076 Uiso 0.51(3) 1 calc PR D 1
C59A C 0.241(3) 0.2729(15) 0.2346(14) 0.088(8) Uani 0.51(3) 1 d PDU D 1
H59D H 0.2727 0.2519 0.2065 0.131 Uiso 0.51(3) 1 calc PR D 1
H59E H 0.1851 0.2942 0.2248 0.131 Uiso 0.51(3) 1 calc PR D 1
H59F H 0.2313 0.2444 0.2696 0.131 Uiso 0.51(3) 1 calc PR D 1
C60A C 0.247(2) 0.3468(13) 0.2848(13) 0.090(8) Uani 0.51(3) 1 d PDU D 1
H60D H 0.2812 0.3754 0.2883 0.134 Uiso 0.51(3) 1 calc PR D 1
H60E H 0.2393 0.3169 0.3190 0.134 Uiso 0.51(3) 1 calc PR D 1
H60F H 0.1898 0.3673 0.2762 0.134 Uiso 0.51(3) 1 calc PR D 1
C58' C 0.293(2) 0.3172(11) 0.2387(9) 0.071(7) Uiso 0.49(3) 1 d PDU D 2
H58C H 0.3345 0.3111 0.2646 0.086 Uiso 0.49(3) 1 calc PR D 2
C59' C 0.287(3) 0.2579(13) 0.2293(15) 0.087(9) Uiso 0.49(3) 1 d PDU D 2
H59G H 0.3444 0.2401 0.2133 0.131 Uiso 0.49(3) 1 calc PR D 2
H59H H 0.2451 0.2635 0.2045 0.131 Uiso 0.49(3) 1 calc PR D 2
H59I H 0.2664 0.2317 0.2641 0.131 Uiso 0.49(3) 1 calc PR D 2
C60' C 0.203(2) 0.3446(13) 0.2633(14) 0.085(8) Uiso 0.49(3) 1 d PDU D 2
H60G H 0.2070 0.3823 0.2706 0.128 Uiso 0.49(3) 1 calc PR D 2
H60H H 0.1817 0.3177 0.2973 0.128 Uiso 0.49(3) 1 calc PR D 2
H60I H 0.1623 0.3513 0.2378 0.128 Uiso 0.49(3) 1 calc PR D 2
C61A C 0.8670(6) 0.3284(5) 0.1644(5) 0.057(3) Uani 1 1 d . E .
C62A C 0.9428(6) 0.3530(5) 0.1597(6) 0.065(3) Uani 1 1 d . . .
C63A C 1.0237(7) 0.3243(7) 0.1406(7) 0.094(5) Uani 1 1 d . E .
H63A H 1.0738 0.3425 0.1365 0.113 Uiso 1 1 calc R . .
C64A C 1.0353(8) 0.2697(7) 0.1271(7) 0.094(5) Uani 1 1 d D . .
C65A C 0.9598(8) 0.2491(7) 0.1258(6) 0.083(4) Uani 1 1 d . E .
H65A H 0.9658 0.2141 0.1132 0.100 Uiso 1 1 calc R . .
C66A C 0.8753(7) 0.2772(5) 0.1421(5) 0.063(3) Uani 1 1 d . . .
C67A C 0.9372(8) 0.4151(6) 0.1684(6) 0.076(4) Uani 1 1 d . . .
H67A H 0.8763 0.4271 0.1867 0.092 Uiso 1 1 calc R . .
C68A C 0.9527(10) 0.4588(6) 0.1125(7) 0.094(5) Uani 1 1 d . . .
H68A H 0.9494 0.4986 0.1178 0.142 Uiso 1 1 calc R . .
H68B H 0.9078 0.4589 0.0916 0.142 Uiso 1 1 calc R . .
H68C H 1.0107 0.4466 0.0927 0.142 Uiso 1 1 calc R . .
C69A C 1.0000(9) 0.4182(9) 0.2046(8) 0.108(6) Uani 1 1 d . . .
H69A H 0.9886 0.3903 0.2397 0.163 Uiso 1 1 calc R . .
H69B H 0.9912 0.4584 0.2102 0.163 Uiso 1 1 calc R . .
H69C H 1.0604 0.4080 0.1870 0.163 Uiso 1 1 calc R . .
C70A C 1.1211(13) 0.2288(10) 0.1080(11) 0.084(6) Uani 0.60(3) 1 d PDU E 1
H70A H 1.1080 0.2094 0.0813 0.101 Uiso 0.60(3) 1 calc PR E 1
C71A C 1.1928(14) 0.2639(12) 0.0801(13) 0.111(12) Uani 0.60(3) 1 d PD E 1
H71A H 1.2451 0.2375 0.0680 0.167 Uiso 0.60(3) 1 calc PR E 1
H71B H 1.2063 0.2839 0.1053 0.167 Uiso 0.60(3) 1 calc PR E 1
H71C H 1.1742 0.2935 0.0486 0.167 Uiso 0.60(3) 1 calc PR E 1
C72A C 1.1387(19) 0.1821(11) 0.1572(12) 0.084(7) Uani 0.60(3) 1 d PDU E 1
H72A H 1.1918 0.1548 0.1478 0.126 Uiso 0.60(3) 1 calc PR E 1
H72B H 1.0890 0.1602 0.1709 0.126 Uiso 0.60(3) 1 calc PR E 1
H72C H 1.1470 0.2003 0.1852 0.126 Uiso 0.60(3) 1 calc PR E 1
C70' C 1.1315(17) 0.2356(14) 0.1297(12) 0.076(8) Uiso 0.40(3) 1 d PDU E 2
H70B H 1.1668 0.2652 0.1320 0.092 Uiso 0.40(3) 1 calc PR E 2
C71' C 1.158(3) 0.2260(18) 0.0736(13) 0.092(9) Uiso 0.40(3) 1 d PDU E 2
H71D H 1.2180 0.2045 0.0695 0.139 Uiso 0.40(3) 1 calc PR E 2
H71E H 1.1558 0.2643 0.0473 0.139 Uiso 0.40(3) 1 calc PR E 2
H71F H 1.1183 0.2029 0.0671 0.139 Uiso 0.40(3) 1 calc PR E 2
C72' C 1.148(4) 0.1835(18) 0.1753(14) 0.079(9) Uiso 0.40(3) 1 d PDU E 2
H72D H 1.2100 0.1671 0.1708 0.119 Uiso 0.40(3) 1 calc PR E 2
H72E H 1.1134 0.1533 0.1752 0.119 Uiso 0.40(3) 1 calc PR E 2
H72F H 1.1299 0.1957 0.2099 0.119 Uiso 0.40(3) 1 calc PR E 2
C73A C 0.7970(7) 0.2581(6) 0.1321(6) 0.074(4) Uani 1 1 d . E .
H73A H 0.7550 0.2517 0.1671 0.089 Uiso 1 1 calc R . .
C74A C 0.7520(9) 0.3072(8) 0.0910(8) 0.108(6) Uani 1 1 d . . .
H74A H 0.7396 0.3442 0.1032 0.161 Uiso 1 1 calc R E .
H74B H 0.6970 0.2964 0.0877 0.161 Uiso 1 1 calc R . .
H74C H 0.7904 0.3125 0.0555 0.161 Uiso 1 1 calc R . .
C75A C 0.8183(11) 0.1994(7) 0.1120(7) 0.105(6) Uani 1 1 d . . .
H75A H 0.8469 0.1678 0.1385 0.157 Uiso 1 1 calc R E .
H75B H 0.8574 0.2051 0.0768 0.157 Uiso 1 1 calc R . .
H75C H 0.7639 0.1884 0.1081 0.157 Uiso 1 1 calc R . .
C76A C 0.7936(6) 0.3732(5) 0.2693(5) 0.055(3) Uani 1 1 d . F .
C77A C 0.7806(8) 0.4266(6) 0.2862(6) 0.069(3) Uani 1 1 d . . .
C78A C 0.8273(9) 0.4306(6) 0.3250(6) 0.078(4) Uani 1 1 d . F .
H78A H 0.8226 0.4679 0.3332 0.094 Uiso 1 1 calc R . .
C79A C 0.8789(9) 0.3840(7) 0.3515(7) 0.083(4) Uani 1 1 d D . .
C80A C 0.8843(8) 0.3308(7) 0.3384(6) 0.077(4) Uani 1 1 d . F .
H80A H 0.9190 0.2975 0.3573 0.092 Uiso 1 1 calc R . .
C81A C 0.8427(7) 0.3223(5) 0.2995(5) 0.062(3) Uani 1 1 d . . .
C82A C 0.7172(9) 0.4826(6) 0.2636(7) 0.083(4) Uani 1 1 d . . .
H82A H 0.6854 0.4725 0.2386 0.099 Uiso 1 1 calc R . .
C83A C 0.7650(12) 0.5334(7) 0.2322(8) 0.107(5) Uani 1 1 d . . .
H83A H 0.8086 0.5211 0.2026 0.161 Uiso 1 1 calc R . .
H83B H 0.7944 0.5452 0.2565 0.161 Uiso 1 1 calc R . .
H83C H 0.7231 0.5670 0.2170 0.161 Uiso 1 1 calc R . .
C84A C 0.6494(9) 0.4988(7) 0.3121(8) 0.094(5) Uani 1 1 d . . .
H84A H 0.6203 0.4647 0.3317 0.141 Uiso 1 1 calc R . .
H84B H 0.6058 0.5322 0.2986 0.141 Uiso 1 1 calc R . .
H84C H 0.6793 0.5100 0.3366 0.141 Uiso 1 1 calc R . .
C85A C 0.9254(14) 0.3975(13) 0.3918(9) 0.093(5) Uani 0.63(2) 1 d PDU F 1
H85B H 0.9170 0.4408 0.3903 0.112 Uiso 0.63(2) 1 calc PR F 1
C86A C 1.0228(15) 0.3710(15) 0.3800(12) 0.107(6) Uani 0.63(2) 1 d PDU F 1
H86D H 1.0482 0.3619 0.4132 0.160 Uiso 0.63(2) 1 calc PR F 1
H86E H 1.0541 0.3996 0.3517 0.160 Uiso 0.63(2) 1 calc PR F 1
H86F H 1.0281 0.3347 0.3675 0.160 Uiso 0.63(2) 1 calc PR F 1
C87A C 0.8909(18) 0.3616(14) 0.4486(10) 0.104(6) Uani 0.63(2) 1 d PDU F 1
H87D H 0.9200 0.3688 0.4756 0.156 Uiso 0.63(2) 1 calc PR F 1
H87E H 0.9032 0.3193 0.4488 0.156 Uiso 0.63(2) 1 calc PR F 1
H87F H 0.8276 0.3737 0.4576 0.156 Uiso 0.63(2) 1 calc PR F 1
C85' C 0.931(2) 0.374(2) 0.3978(13) 0.109(7) Uiso 0.37(2) 1 d PDU F 2
H85C H 0.9570 0.3318 0.4101 0.131 Uiso 0.37(2) 1 calc PR F 2
C86' C 1.000(3) 0.415(2) 0.369(2) 0.117(8) Uiso 0.37(2) 1 d PDU F 2
H86G H 1.0273 0.4232 0.3961 0.175 Uiso 0.37(2) 1 calc PR F 2
H86H H 0.9721 0.4516 0.3478 0.175 Uiso 0.37(2) 1 calc PR F 2
H86I H 1.0451 0.3946 0.3446 0.175 Uiso 0.37(2) 1 calc PR F 2
C87' C 0.878(3) 0.401(2) 0.4449(17) 0.101(8) Uiso 0.37(2) 1 d PDU F 2
H87G H 0.9126 0.3921 0.4741 0.152 Uiso 0.37(2) 1 calc PR F 2
H87H H 0.8235 0.3843 0.4586 0.152 Uiso 0.37(2) 1 calc PR F 2
H87I H 0.8642 0.4440 0.4319 0.152 Uiso 0.37(2) 1 calc PR F 2
C88A C 0.8496(7) 0.2598(5) 0.2924(5) 0.063(3) Uani 1 1 d . F .
H88A H 0.8197 0.2622 0.2614 0.076 Uiso 1 1 calc R . .
C89A C 0.9441(7) 0.2304(6) 0.2793(6) 0.074(4) Uani 1 1 d . . .
H89A H 0.9736 0.2545 0.2461 0.112 Uiso 1 1 calc R F .
H89B H 0.9448 0.1909 0.2739 0.112 Uiso 1 1 calc R . .
H89C H 0.9747 0.2270 0.3095 0.112 Uiso 1 1 calc R . .
C90A C 0.7993(11) 0.2237(7) 0.3441(6) 0.089(4) Uani 1 1 d . . .
H90A H 0.7391 0.2440 0.3510 0.133 Uiso 1 1 calc R F .
H90B H 0.8282 0.2200 0.3751 0.133 Uiso 1 1 calc R . .
H90C H 0.7988 0.1843 0.3390 0.133 Uiso 1 1 calc R . .
Si1B Si -0.05455(15) 0.16874(11) 0.75542(11) 0.0434(6) Uani 1 1 d . . .
Si2B Si -0.12239(15) 0.23379(11) 0.81205(11) 0.0415(6) Uani 1 1 d . . .
Si3B Si -0.24093(15) 0.27709(10) 0.76464(12) 0.0420(6) Uani 1 1 d . . .
Si4B Si -0.20106(16) 0.18443(11) 0.74117(12) 0.0448(6) Uani 1 1 d . . .
Si5B Si -0.16305(16) 0.14035(11) 0.82801(12) 0.0449(6) Uani 1 1 d . . .
Si6B Si 0.09976(16) 0.15033(12) 0.72874(12) 0.0448(6) Uani 1 1 d . . .
Cl1B Cl -0.22284(16) 0.35142(11) 0.69942(12) 0.0567(6) Uani 1 1 d . . .
Cl2B Cl 0.13204(15) 0.09023(11) 0.79963(11) 0.0547(6) Uani 1 1 d . . .
C1B C -0.0680(6) 0.2665(4) 0.8547(5) 0.049(2) Uani 1 1 d . G .
C2B C -0.0437(6) 0.2338(5) 0.9040(4) 0.054(3) Uani 1 1 d . . .
C3B C -0.0193(7) 0.2644(7) 0.9362(5) 0.073(4) Uani 1 1 d . G .
H3BA H -0.0044 0.2425 0.9703 0.088 Uiso 1 1 calc R . .
C4B C -0.0154(9) 0.3226(8) 0.9225(7) 0.089(5) Uani 1 1 d D . .
C5B C -0.0342(8) 0.3537(7) 0.8720(7) 0.084(5) Uani 1 1 d . G .
H5BA H -0.0285 0.3944 0.8606 0.100 Uiso 1 1 calc R . .
C6B C -0.0609(6) 0.3282(5) 0.8375(6) 0.061(3) Uani 1 1 d . . .
C7B C -0.0383(7) 0.1680(6) 0.9223(5) 0.061(3) Uani 1 1 d . . .
H7BA H -0.0439 0.1535 0.8904 0.073 Uiso 1 1 calc R . .
C8B C 0.0509(8) 0.1369(7) 0.9391(6) 0.082(4) Uani 1 1 d . . .
H8BA H 0.0983 0.1489 0.9094 0.123 Uiso 1 1 calc R . .
H8BB H 0.0532 0.0940 0.9469 0.123 Uiso 1 1 calc R . .
H8BC H 0.0576 0.1483 0.9716 0.123 Uiso 1 1 calc R . .
C9B C -0.1129(8) 0.1479(7) 0.9684(5) 0.083(4) Uani 1 1 d . . .
H9BA H -0.1694 0.1677 0.9579 0.124 Uiso 1 1 calc R . .
H9BB H -0.1068 0.1582 1.0016 0.124 Uiso 1 1 calc R . .
H9BC H -0.1101 0.1050 0.9751 0.124 Uiso 1 1 calc R . .
C10B C 0.0250(12) 0.3391(10) 0.9658(8) 0.069(6) Uani 0.55(2) 1 d PDU G 1
H10C H 0.0342 0.3057 0.9979 0.083 Uiso 0.55(2) 1 calc PR G 1
C11B C 0.1114(12) 0.3651(13) 0.9353(11) 0.067(6) Uani 0.55(2) 1 d PDU G 1
H11G H 0.1389 0.3755 0.9613 0.101 Uiso 0.55(2) 1 calc PR G 1
H11H H 0.0969 0.4005 0.9070 0.101 Uiso 0.55(2) 1 calc PR G 1
H11I H 0.1521 0.3354 0.9185 0.101 Uiso 0.55(2) 1 calc PR G 1
C12B C -0.0403(18) 0.3939(13) 0.9807(14) 0.103(11) Uani 0.55(2) 1 d PD G 1
H12G H -0.0954 0.3811 1.0014 0.154 Uiso 0.55(2) 1 calc PR G 1
H12H H -0.0519 0.4231 0.9473 0.154 Uiso 0.55(2) 1 calc PR G 1
H12I H -0.0146 0.4117 1.0026 0.154 Uiso 0.55(2) 1 calc PR G 1
C10" C 0.0143(15) 0.3681(10) 0.9463(9) 0.060(7) Uiso 0.45(2) 1 d PDU G 2
H10D H 0.0027 0.4103 0.9262 0.073 Uiso 0.45(2) 1 calc PR G 2
C11" C 0.1139(16) 0.3418(17) 0.9489(15) 0.076(9) Uiso 0.45(2) 1 d PDU G 2
H11J H 0.1400 0.3675 0.9632 0.115 Uiso 0.45(2) 1 calc PR G 2
H11K H 0.1453 0.3397 0.9123 0.115 Uiso 0.45(2) 1 calc PR G 2
H11L H 0.1182 0.3021 0.9728 0.115 Uiso 0.45(2) 1 calc PR G 2
C12" C -0.032(2) 0.3538(18) 1.0069(12) 0.092(11) Uiso 0.45(2) 1 d PD G 2
H12J H -0.0950 0.3689 1.0089 0.137 Uiso 0.45(2) 1 calc PR G 2
H12K H -0.0071 0.3726 1.0283 0.137 Uiso 0.45(2) 1 calc PR G 2
H12L H -0.0239 0.3109 1.0214 0.137 Uiso 0.45(2) 1 calc PR G 2
C13B C -0.0703(8) 0.3636(5) 0.7801(7) 0.073(4) Uani 1 1 d . G .
H13B H -0.1018 0.3413 0.7643 0.087 Uiso 1 1 calc R . .
C14B C 0.0189(10) 0.3693(6) 0.7436(7) 0.087(4) Uani 1 1 d . . .
H14D H 0.0543 0.3300 0.7459 0.131 Uiso 1 1 calc R G .
H14E H 0.0489 0.3946 0.7557 0.131 Uiso 1 1 calc R . .
H14F H 0.0106 0.3869 0.7060 0.131 Uiso 1 1 calc R . .
C15B C -0.1223(11) 0.4261(7) 0.7763(10) 0.137(9) Uani 1 1 d . . .
H15D H -0.1797 0.4240 0.7995 0.205 Uiso 1 1 calc R G .
H15E H -0.1300 0.4440 0.7385 0.205 Uiso 1 1 calc R . .
H15F H -0.0903 0.4502 0.7884 0.205 Uiso 1 1 calc R . .
C16B C -0.3547(6) 0.2979(4) 0.8034(5) 0.049(2) Uani 1 1 d . . .
C17B C -0.3696(6) 0.3164(4) 0.8525(5) 0.054(3) Uani 1 1 d . . .
C18B C -0.4533(7) 0.3256(5) 0.8796(5) 0.058(3) Uani 1 1 d . . .
H18B H -0.4616 0.3373 0.9130 0.069 Uiso 1 1 calc R . .
C19B C -0.5259(6) 0.3193(5) 0.8625(6) 0.061(3) Uani 1 1 d . . .
C20B C -0.5125(6) 0.3054(5) 0.8133(6) 0.062(3) Uani 1 1 d . . .
H20B H -0.5620 0.3038 0.7988 0.075 Uiso 1 1 calc R . .
C21B C -0.4287(6) 0.2934(4) 0.7829(5) 0.055(3) Uani 1 1 d . . .
C22B C -0.2970(6) 0.3309(5) 0.8746(5) 0.054(3) Uani 1 1 d . . .
H22A H -0.2426 0.3276 0.8470 0.065 Uiso 1 1 calc R . .
C23B C -0.3156(8) 0.3945(6) 0.8819(7) 0.077(4) Uani 1 1 d . . .
H23A H -0.2679 0.4019 0.8968 0.116 Uiso 1 1 calc R . .
H23B H -0.3708 0.4002 0.9070 0.116 Uiso 1 1 calc R . .
H23C H -0.3200 0.4222 0.8467 0.116 Uiso 1 1 calc R . .
C24B C -0.2776(8) 0.2902(6) 0.9266(6) 0.076(4) Uani 1 1 d . . .
H24A H -0.2652 0.2493 0.9225 0.114 Uiso 1 1 calc R . .
H24B H -0.3282 0.2945 0.9554 0.114 Uiso 1 1 calc R . .
H24C H -0.2265 0.2999 0.9363 0.114 Uiso 1 1 calc R . .
C25B C -0.6182(7) 0.3299(6) 0.8931(7) 0.079(4) Uani 1 1 d . . .
H25A H -0.6558 0.3234 0.8693 0.095 Uiso 1 1 calc R . .
C26B C -0.6440(10) 0.3929(8) 0.8943(10) 0.144(9) Uani 1 1 d . . .
H26A H -0.6334 0.4173 0.8572 0.215 Uiso 1 1 calc R . .
H26B H -0.6094 0.4030 0.9168 0.215 Uiso 1 1 calc R . .
H26C H -0.7063 0.4004 0.9095 0.215 Uiso 1 1 calc R . .
C27B C -0.6334(11) 0.2847(8) 0.9429(10) 0.147(10) Uani 1 1 d . . .
H27A H -0.6936 0.2932 0.9615 0.221 Uiso 1 1 calc R . .
H27B H -0.5925 0.2843 0.9666 0.221 Uiso 1 1 calc R . .
H27C H -0.6242 0.2459 0.9341 0.221 Uiso 1 1 calc R . .
C28B C -0.4204(6) 0.2810(5) 0.7269(5) 0.057(3) Uani 1 1 d . . .
H28B H -0.3568 0.2709 0.7124 0.069 Uiso 1 1 calc R . .
C29B C -0.4589(9) 0.3381(6) 0.6881(6) 0.080(4) Uani 1 1 d . . .
H29D H -0.4540 0.3305 0.6520 0.120 Uiso 1 1 calc R . .
H29E H -0.4263 0.3701 0.6852 0.120 Uiso 1 1 calc R . .
H29F H -0.5206 0.3496 0.7026 0.120 Uiso 1 1 calc R . .
C30B C -0.4664(9) 0.2313(7) 0.7271(7) 0.083(4) Uani 1 1 d . . .
H30D H -0.4424 0.1949 0.7511 0.125 Uiso 1 1 calc R . .
H30E H -0.4578 0.2255 0.6902 0.125 Uiso 1 1 calc R . .
H30F H -0.5291 0.2412 0.7403 0.125 Uiso 1 1 calc R . .
C31B C -0.2458(7) 0.1535(5) 0.6932(6) 0.062(3) Uani 1 1 d . H .
C32B C -0.2896(9) 0.1023(5) 0.7110(6) 0.077(4) Uani 1 1 d . . .
C33B C -0.3161(11) 0.0822(7) 0.6727(8) 0.101(6) Uani 1 1 d . H .
H33B H -0.3413 0.0469 0.6840 0.121 Uiso 1 1 calc R . .
C34B C -0.3076(13) 0.1119(6) 0.6171(9) 0.119(8) Uani 1 1 d D . .
C35B C -0.2692(11) 0.1612(6) 0.6013(7) 0.088(4) Uani 1 1 d . H .
H35B H -0.2627 0.1817 0.5642 0.105 Uiso 1 1 calc R . .
C36B C -0.2386(8) 0.1828(5) 0.6385(6) 0.064(3) Uani 1 1 d . . .
C37B C -0.3029(8) 0.0674(5) 0.7696(6) 0.072(4) Uani 1 1 d . . .
H37A H -0.2939 0.0928 0.7927 0.087 Uiso 1 1 calc R . .
C38B C -0.3956(9) 0.0506(6) 0.7901(8) 0.097(5) Uani 1 1 d . . .
H38A H -0.3996 0.0275 0.8278 0.145 Uiso 1 1 calc R . .
H38B H -0.4072 0.0270 0.7673 0.145 Uiso 1 1 calc R . .
H38C H -0.4390 0.0866 0.7884 0.145 Uiso 1 1 calc R . .
C39B C -0.2363(10) 0.0105(7) 0.7788(7) 0.090(4) Uani 1 1 d . . .
H39A H -0.1769 0.0203 0.7665 0.135 Uiso 1 1 calc R . .
H39B H -0.2458 -0.0162 0.7582 0.135 Uiso 1 1 calc R . .
H39C H -0.2437 -0.0088 0.8176 0.135 Uiso 1 1 calc R . .
C40B C -0.3292(10) 0.0889(10) 0.5698(8) 0.069(5) Uani 0.63(2) 1 d PDU H 1
H40B H -0.3220 0.0448 0.5817 0.083 Uiso 0.63(2) 1 calc PR H 1
C41B C -0.4257(12) 0.1104(12) 0.5688(11) 0.079(6) Uani 0.63(2) 1 d PDU H 1
H41D H -0.4433 0.0973 0.5403 0.118 Uiso 0.63(2) 1 calc PR H 1
H41E H -0.4368 0.1537 0.5613 0.118 Uiso 0.63(2) 1 calc PR H 1
H41F H -0.4596 0.0942 0.6041 0.118 Uiso 0.63(2) 1 calc PR H 1
C42B C -0.276(2) 0.1036(19) 0.5131(10) 0.152(18) Uani 0.63(2) 1 d PD H 1
H42D H -0.2977 0.0860 0.4889 0.227 Uiso 0.63(2) 1 calc PR H 1
H42E H -0.2146 0.0877 0.5143 0.227 Uiso 0.63(2) 1 calc PR H 1
H42F H -0.2831 0.1466 0.4994 0.227 Uiso 0.63(2) 1 calc PR H 1
C40" C -0.379(2) 0.0870(14) 0.5982(14) 0.087(9) Uiso 0.37(2) 1 d PDU H 2
H40C H -0.4297 0.0753 0.6266 0.105 Uiso 0.37(2) 1 calc PR H 2
C41" C -0.401(3) 0.1308(17) 0.5467(17) 0.088(11) Uiso 0.37(2) 1 d PDU H 2
H41G H -0.4471 0.1188 0.5342 0.132 Uiso 0.37(2) 1 calc PR H 2
H41H H -0.3483 0.1318 0.5184 0.132 Uiso 0.37(2) 1 calc PR H 2
H41I H -0.4204 0.1703 0.5540 0.132 Uiso 0.37(2) 1 calc PR H 2
C42" C -0.308(3) 0.0369(19) 0.585(2) 0.115(17) Uiso 0.37(2) 1 d PD H 2
H42G H -0.3325 0.0102 0.5714 0.173 Uiso 0.37(2) 1 calc PR H 2
H42H H -0.2845 0.0149 0.6183 0.173 Uiso 0.37(2) 1 calc PR H 2
H42I H -0.2605 0.0531 0.5577 0.173 Uiso 0.37(2) 1 calc PR H 2
C43B C -0.1935(9) 0.2361(5) 0.6128(5) 0.066(3) Uani 1 1 d . H .
H43B H -0.1713 0.2461 0.6422 0.079 Uiso 1 1 calc R . .
C44B C -0.2562(10) 0.2905(6) 0.5891(6) 0.079(4) Uani 1 1 d . . .
H44D H -0.3069 0.2976 0.6170 0.118 Uiso 1 1 calc R H .
H44E H -0.2759 0.2834 0.5582 0.118 Uiso 1 1 calc R . .
H44F H -0.2259 0.3251 0.5769 0.118 Uiso 1 1 calc R . .
C45B C -0.1139(10) 0.2247(7) 0.5689(6) 0.088(4) Uani 1 1 d . . .
H45D H -0.0737 0.1901 0.5841 0.132 Uiso 1 1 calc R H .
H45E H -0.0837 0.2593 0.5564 0.132 Uiso 1 1 calc R . .
H45F H -0.1336 0.2175 0.5381 0.132 Uiso 1 1 calc R . .
C46B C -0.2061(6) 0.0771(4) 0.8822(5) 0.050(2) Uani 1 1 d . . .
C47B C -0.1570(6) 0.0204(4) 0.8947(4) 0.050(2) Uani 1 1 d . . .
C48B C -0.1975(7) -0.0270(5) 0.9288(5) 0.055(2) Uani 1 1 d . . .
H48B H -0.1637 -0.0653 0.9363 0.066 Uiso 1 1 calc R . .
C49B C -0.2849(7) -0.0194(5) 0.9518(5) 0.056(3) Uani 1 1 d . . .
C50B C -0.3317(7) 0.0364(5) 0.9423(5) 0.061(3) Uani 1 1 d . . .
H50B H -0.3914 0.0417 0.9590 0.073 Uiso 1 1 calc R . .
C51B C -0.2958(6) 0.0872(4) 0.9089(5) 0.054(2) Uani 1 1 d . . .
C52B C -0.0592(7) 0.0073(5) 0.8734(6) 0.070(4) Uani 1 1 d . . .
H52B H -0.0425 0.0421 0.8441 0.084 Uiso 1 1 calc R . .
C53B C -0.0334(10) -0.0479(7) 0.8492(8) 0.102(5) Uani 1 1 d . . .
H53D H 0.0298 -0.0537 0.8360 0.153 Uiso 1 1 calc R . .
H53E H -0.0648 -0.0424 0.8190 0.153 Uiso 1 1 calc R . .
H53F H -0.0490 -0.0827 0.8773 0.153 Uiso 1 1 calc R . .
C54B C -0.0080(9) -0.0003(8) 0.9177(8) 0.100(5) Uani 1 1 d . . .
H54D H -0.0234 0.0349 0.9328 0.150 Uiso 1 1 calc R . .
H54E H 0.0547 -0.0056 0.9029 0.150 Uiso 1 1 calc R . .
H54F H -0.0216 -0.0351 0.9463 0.150 Uiso 1 1 calc R . .
C55B C -0.3324(8) -0.0699(5) 0.9875(6) 0.068(3) Uani 1 1 d . . .
H55A H -0.3793 -0.0532 1.0143 0.082 Uiso 1 1 calc R . .
C56B C -0.3773(10) -0.0926(7) 0.9512(7) 0.094(5) Uani 1 1 d . . .
H56A H -0.4143 -0.0594 0.9312 0.141 Uiso 1 1 calc R . .
H56B H -0.4134 -0.1219 0.9740 0.141 Uiso 1 1 calc R . .
H56C H -0.3327 -0.1109 0.9255 0.141 Uiso 1 1 calc R . .
C57B C -0.2764(9) -0.1190(6) 1.0182(6) 0.081(4) Uani 1 1 d . . .
H57A H -0.2482 -0.1038 1.0409 0.121 Uiso 1 1 calc R . .
H57B H -0.2314 -0.1376 0.9929 0.121 Uiso 1 1 calc R . .
H57C H -0.3123 -0.1483 1.0414 0.121 Uiso 1 1 calc R . .
C58B C -0.3522(7) 0.1459(5) 0.9047(5) 0.064(3) Uani 1 1 d . . .
H58A H -0.3162 0.1761 0.8808 0.076 Uiso 1 1 calc R . .
C59B C -0.4327(9) 0.1507(6) 0.8788(7) 0.085(4) Uani 1 1 d . . .
H59A H -0.4140 0.1407 0.8433 0.128 Uiso 1 1 calc R . .
H59B H -0.4643 0.1913 0.8742 0.128 Uiso 1 1 calc R . .
H59C H -0.4712 0.1233 0.9025 0.128 Uiso 1 1 calc R . .
C60B C -0.3810(8) 0.1620(6) 0.9602(6) 0.075(4) Uani 1 1 d . . .
H60A H -0.3293 0.1593 0.9765 0.113 Uiso 1 1 calc R . .
H60B H -0.4191 0.1345 0.9842 0.113 Uiso 1 1 calc R . .
H60C H -0.4130 0.2024 0.9555 0.113 Uiso 1 1 calc R . .
C61B C 0.1569(6) 0.1107(4) 0.6726(5) 0.051(2) Uani 1 1 d . I .
C62B C 0.2494(7) 0.1083(5) 0.6570(5) 0.054(2) Uani 1 1 d . . .
C63B C 0.2917(7) 0.0876(5) 0.6119(5) 0.058(3) Uani 1 1 d . I .
H63B H 0.3528 0.0885 0.6010 0.069 Uiso 1 1 calc R . .
C64B C 0.2497(8) 0.0658(6) 0.5819(5) 0.066(3) Uani 1 1 d D . .
C65B C 0.1612(8) 0.0647(5) 0.5987(5) 0.066(3) Uani 1 1 d . I .
H65B H 0.1312 0.0494 0.5786 0.079 Uiso 1 1 calc R . .
C66B C 0.1140(7) 0.0850(5) 0.6433(5) 0.055(3) Uani 1 1 d . . .
C67B C 0.3066(6) 0.1258(5) 0.6876(5) 0.057(3) Uani 1 1 d . . .
H67B H 0.2675 0.1409 0.7185 0.068 Uiso 1 1 calc R . .
C68B C 0.3706(7) 0.0708(5) 0.7127(5) 0.065(3) Uani 1 1 d . . .
H68D H 0.3371 0.0395 0.7343 0.098 Uiso 1 1 calc R . .
H68E H 0.4024 0.0821 0.7361 0.098 Uiso 1 1 calc R . .
H68F H 0.4124 0.0563 0.6835 0.098 Uiso 1 1 calc R . .
C69B C 0.3586(7) 0.1743(5) 0.6546(6) 0.066(3) Uani 1 1 d . . .
H69D H 0.3187 0.2089 0.6391 0.099 Uiso 1 1 calc R . .
H69E H 0.4004 0.1601 0.6253 0.099 Uiso 1 1 calc R . .
H69F H 0.3904 0.1853 0.6782 0.099 Uiso 1 1 calc R . .
C70B C 0.3033(15) 0.0497(9) 0.5288(7) 0.083(5) Uani 0.666(19) 1 d PDU I 1
H70C H 0.2637 0.0361 0.5107 0.099 Uiso 0.666(19) 1 calc PR I 1
C71B C 0.3763(14) 0.0015(11) 0.5404(9) 0.083(5) Uani 0.666(19) 1 d PDU I 1
H71G H 0.4098 -0.0073 0.5062 0.125 Uiso 0.666(19) 1 calc PR I 1
H71H H 0.3531 -0.0339 0.5634 0.125 Uiso 0.666(19) 1 calc PR I 1
H71I H 0.4146 0.0136 0.5594 0.125 Uiso 0.666(19) 1 calc PR I 1
C72B C 0.3387(17) 0.1009(11) 0.4910(10) 0.102(6) Uani 0.666(19) 1 d PDU I 1
H72G H 0.3723 0.0892 0.4581 0.153 Uiso 0.666(19) 1 calc PR I 1
H72H H 0.3770 0.1151 0.5084 0.153 Uiso 0.666(19) 1 calc PR I 1
H72I H 0.2904 0.1325 0.4815 0.153 Uiso 0.666(19) 1 calc PR I 1
C70" C 0.294(2) 0.0350(19) 0.5344(13) 0.087(6) Uiso 0.334(19) 1 d PDU I 2
H70D H 0.2836 -0.0071 0.5461 0.104 Uiso 0.334(19) 1 calc PR I 2
C71" C 0.388(2) 0.035(3) 0.516(2) 0.095(7) Uiso 0.334(19) 1 d PDU I 2
H71J H 0.4090 0.0135 0.4871 0.142 Uiso 0.334(19) 1 calc PR I 2
H71K H 0.4196 0.0162 0.5465 0.142 Uiso 0.334(19) 1 calc PR I 2
H71L H 0.3996 0.0761 0.5019 0.142 Uiso 0.334(19) 1 calc PR I 2
C72" C 0.249(3) 0.064(2) 0.4876(18) 0.096(7) Uiso 0.334(19) 1 d PDU I 2
H72J H 0.2729 0.0440 0.4580 0.144 Uiso 0.334(19) 1 calc PR I 2
H72K H 0.2578 0.1056 0.4754 0.144 Uiso 0.334(19) 1 calc PR I 2
H72L H 0.1861 0.0622 0.4984 0.144 Uiso 0.334(19) 1 calc PR I 2
C73B C 0.0191(7) 0.0764(6) 0.6620(6) 0.069(3) Uani 1 1 d . I .
H73B H -0.0132 0.1135 0.6727 0.082 Uiso 1 1 calc R . .
C74B C 0.0114(10) 0.0298(7) 0.7096(8) 0.100(5) Uani 1 1 d . . .
H74D H 0.0405 0.0369 0.7366 0.150 Uiso 1 1 calc R I .
H74E H 0.0390 -0.0079 0.7003 0.150 Uiso 1 1 calc R . .
H74F H -0.0506 0.0283 0.7246 0.150 Uiso 1 1 calc R . .
C75B C -0.0244(10) 0.0680(9) 0.6176(9) 0.119(7) Uani 1 1 d . . .
H75D H -0.0850 0.0618 0.6327 0.179 Uiso 1 1 calc R I .
H75E H 0.0078 0.0335 0.6041 0.179 Uiso 1 1 calc R . .
H75F H -0.0239 0.1033 0.5876 0.179 Uiso 1 1 calc R . .
C76B C 0.1447(6) 0.2226(4) 0.7130(4) 0.047(2) Uani 1 1 d . . .
C77B C 0.1943(5) 0.2407(4) 0.7444(4) 0.044(2) Uani 1 1 d . . .
C78B C 0.2401(6) 0.2882(5) 0.7195(4) 0.052(2) Uani 1 1 d . . .
H78B H 0.2749 0.2992 0.7398 0.062 Uiso 1 1 calc R . .
C79B C 0.2368(7) 0.3211(5) 0.6646(5) 0.055(3) Uani 1 1 d . . .
C80B C 0.1817(7) 0.3051(5) 0.6383(4) 0.051(2) Uani 1 1 d . . .
H80B H 0.1749 0.3275 0.6027 0.062 Uiso 1 1 calc R . .
C81B C 0.1357(6) 0.2582(4) 0.6606(4) 0.049(2) Uani 1 1 d . . .
C82B C 0.1997(6) 0.2128(5) 0.8039(4) 0.053(2) Uani 1 1 d . . .
H82B H 0.1544 0.1860 0.8179 0.064 Uiso 1 1 calc R . .
C83B C 0.2880(8) 0.1754(6) 0.8127(5) 0.075(3) Uani 1 1 d . . .
H83D H 0.3016 0.1455 0.7910 0.112 Uiso 1 1 calc R . .
H83E H 0.2857 0.1557 0.8512 0.112 Uiso 1 1 calc R . .
H83F H 0.3335 0.2008 0.8014 0.112 Uiso 1 1 calc R . .
C84B C 0.1788(7) 0.2594(6) 0.8384(5) 0.065(3) Uani 1 1 d . . .
H84D H 0.1218 0.2834 0.8333 0.097 Uiso 1 1 calc R . .
H84E H 0.2242 0.2849 0.8271 0.097 Uiso 1 1 calc R . .
H84F H 0.1772 0.2394 0.8769 0.097 Uiso 1 1 calc R . .
C85B C 0.2910(8) 0.3693(5) 0.6390(5) 0.064(3) Uani 1 1 d . . .
H85A H 0.3146 0.3782 0.6684 0.077 Uiso 1 1 calc R . .
C86B C 0.3697(9) 0.3465(6) 0.5990(6) 0.077(4) Uani 1 1 d . . .
H86A H 0.4023 0.3101 0.6182 0.116 Uiso 1 1 calc R . .
H86B H 0.4083 0.3766 0.5843 0.116 Uiso 1 1 calc R . .
H86C H 0.3485 0.3384 0.5692 0.116 Uiso 1 1 calc R . .
C87B C 0.2370(11) 0.4259(6) 0.6122(6) 0.089(4) Uani 1 1 d . . .
H87A H 0.1875 0.4381 0.6389 0.133 Uiso 1 1 calc R . .
H87B H 0.2149 0.4189 0.5821 0.133 Uiso 1 1 calc R . .
H87C H 0.2736 0.4572 0.5982 0.133 Uiso 1 1 calc R . .
C88B C 0.0716(7) 0.2502(5) 0.6274(4) 0.054(2) Uani 1 1 d . . .
H88B H 0.0447 0.2141 0.6472 0.064 Uiso 1 1 calc R . .
C89B C 0.1167(8) 0.2418(6) 0.5704(5) 0.066(3) Uani 1 1 d . . .
H89D H 0.1622 0.2069 0.5739 0.098 Uiso 1 1 calc R . .
H89E H 0.1433 0.2768 0.5501 0.098 Uiso 1 1 calc R . .
H89F H 0.0732 0.2363 0.5509 0.098 Uiso 1 1 calc R . .
C90B C -0.0028(8) 0.3051(6) 0.6240(6) 0.072(3) Uani 1 1 d . . .
H90D H -0.0307 0.3088 0.6608 0.107 Uiso 1 1 calc R . .
H90E H -0.0465 0.2999 0.6046 0.107 Uiso 1 1 calc R . .
H90F H 0.0224 0.3410 0.6046 0.107 Uiso 1 1 calc R . .
C91 C 0.107(6) 0.496(4) 0.409(2) 0.17(2) Uiso 0.25 1 d PDU J -1
H91A H 0.1141 0.5214 0.3722 0.251 Uiso 0.25 1 calc PR J -1
H91B H 0.0930 0.4578 0.4071 0.251 Uiso 0.25 1 calc PR J -1
H91C H 0.1617 0.4886 0.4233 0.251 Uiso 0.25 1 calc PR J -1
C92 C 0.034(5) 0.525(3) 0.4452(19) 0.141(19) Uiso 0.25 1 d PDU J -1
H92A H 0.0483 0.5629 0.4470 0.169 Uiso 0.25 1 calc PR J -1
H92B H -0.0207 0.5326 0.4303 0.169 Uiso 0.25 1 calc PR J -1
C93 C 0.023(4) 0.485(3) 0.5010(18) 0.110(16) Uiso 0.25 1 d PDU J -1
H93A H 0.0756 0.4805 0.5172 0.132 Uiso 0.25 1 calc PR J -1
H93B H 0.0148 0.4456 0.4986 0.132 Uiso 0.25 1 calc PR J -1
C94 C -0.056(3) 0.511(2) 0.5363(16) 0.090(14) Uiso 0.25 1 d PDU J -1
H94A H -0.1053 0.5248 0.5161 0.108 Uiso 0.25 1 calc PR J -1
H94B H -0.0420 0.5448 0.5465 0.108 Uiso 0.25 1 calc PR J -1
C95 C -0.080(5) 0.464(2) 0.5864(19) 0.126(17) Uiso 0.25 1 d PDU J -1
H95A H -0.1373 0.4540 0.5860 0.151 Uiso 0.25 1 calc PR J -1
H95B H -0.0357 0.4283 0.5869 0.151 Uiso 0.25 1 calc PR J -1
C96 C -0.085(6) 0.486(4) 0.6364(17) 0.15(2) Uiso 0.25 1 d PDU J -1
H96A H -0.1000 0.4552 0.6687 0.225 Uiso 0.25 1 calc PR J -1
H96B H -0.1300 0.5213 0.6364 0.225 Uiso 0.25 1 calc PR J -1
H96C H -0.0282 0.4967 0.6368 0.225 Uiso 0.25 1 calc PR J -1

loop_
_atom_site_aniso_label
_atom_site_aniso_U_11
_atom_site_aniso_U_22
_atom_site_aniso_U_33
_atom_site_aniso_U_23
_atom_site_aniso_U_13
_atom_site_aniso_U_12
Si1A 0.0350(12) 0.0438(14) 0.0656(17) -0.0228(12) -0.0009(11) -0.0078(10)
Si2A 0.0384(12) 0.0415(13) 0.0596(16) -0.0238(12) -0.0046(11) -0.0015(10)
Si3A 0.0443(14) 0.0424(14) 0.0557(16) -0.0212(12) 0.0003(11) -0.0059(11)
Si4A 0.0383(12) 0.0397(13) 0.0557(15) -0.0221(11) -0.0004(11) -0.0054(10)
Si5A 0.0349(12) 0.0408(13) 0.0642(17) -0.0216(12) -0.0042(11) -0.0025(10)
Si6A 0.0324(12) 0.0472(14) 0.0761(19) -0.0262(13) -0.0064(12) -0.0075(10)
Cl1A 0.0728(17) 0.0566(15) 0.0650(17) -0.0176(13) -0.0107(13) 0.0005(13)
Cl2A 0.0526(14) 0.0488(14) 0.088(2) -0.0170(13) -0.0108(13) -0.0083(11)
C1A 0.049(5) 0.046(5) 0.078(7) -0.033(5) -0.005(5) -0.004(4)
C2A 0.047(6) 0.062(7) 0.115(10) -0.058(7) -0.022(6) 0.009(5)
C3A 0.059(7) 0.073(8) 0.120(12) -0.052(8) -0.009(7) 0.007(6)
C4A 0.093(10) 0.097(11) 0.108(12) -0.068(10) 0.006(9) -0.019(9)
C5A 0.099(10) 0.075(9) 0.076(9) -0.045(7) 0.009(7) -0.007(8)
C6A 0.066(7) 0.062(7) 0.062(7) -0.033(6) 0.003(5) -0.016(5)
C7A 0.076(12) 0.047(10) 0.122(13) -0.056(9) -0.040(10) 0.020(9)
C8A 0.085(13) 0.133(19) 0.096(14) -0.027(15) -0.018(12) 0.008(14)
C9A 0.071(12) 0.087(13) 0.101(15) -0.016(12) -0.020(11) 0.018(11)
C10A 0.128(18) 0.097(14) 0.119(15) -0.056(13) -0.015(15) -0.018(14)
C11A 0.123(18) 0.076(12) 0.098(14) -0.045(11) -0.016(13) -0.008(12)
C12A 0.19(4) 0.09(2) 0.17(3) -0.04(2) 0.11(3) 0.03(2)
C13A 0.104(10) 0.073(8) 0.051(7) -0.027(6) -0.018(6) -0.016(7)
C14A 0.091(10) 0.099(11) 0.094(11) -0.045(9) -0.022(8) -0.004(9)
C15A 0.148(17) 0.103(13) 0.080(11) -0.005(9) -0.015(11) -0.015(12)
C16A 0.060(6) 0.044(5) 0.063(7) -0.019(5) 0.000(5) -0.005(5)
C17A 0.064(8) 0.066(8) 0.126(12) -0.044(8) 0.034(8) -0.028(6)
C18A 0.059(8) 0.085(10) 0.155(16) -0.056(10) 0.046(9) -0.026(7)
C19A 0.066(8) 0.066(8) 0.128(13) -0.012(8) 0.010(8) -0.025(7)
C20A 0.069(8) 0.065(8) 0.080(9) -0.014(6) -0.004(6) -0.021(6)
C21A 0.068(7) 0.052(6) 0.050(6) -0.011(5) 0.001(5) -0.019(5)
C22A 0.061(10) 0.073(11) 0.068(12) -0.031(10) 0.026(9) -0.015(9)
C23A 0.16(3) 0.081(18) 0.075(17) -0.024(14) 0.025(18) -0.031(19)
C24A 0.077(15) 0.062(14) 0.16(3) -0.070(18) 0.022(16) -0.010(11)
C25A 0.082(11) 0.093(12) 0.102(13) -0.027(10) -0.006(9) -0.030(9)
C26A 0.131(16) 0.161(17) 0.154(17) -0.041(15) 0.008(14) -0.062(14)
C27A 0.068(13) 0.116(19) 0.26(4) -0.05(2) -0.039(18) -0.037(13)
C28A 0.118(12) 0.104(11) 0.099(11) -0.072(10) 0.053(9) -0.076(10)
C29A 0.119(15) 0.077(11) 0.19(2) -0.067(13) -0.019(14) 0.023(10)
C30A 0.23(2) 0.104(13) 0.090(12) -0.051(10) 0.010(13) -0.079(15)
C31A 0.042(5) 0.056(6) 0.054(6) -0.025(5) 0.000(4) -0.008(4)
C32A 0.071(7) 0.050(6) 0.061(7) -0.028(5) -0.001(5) 0.001(5)
C33A 0.076(7) 0.055(6) 0.064(7) -0.027(5) -0.014(6) -0.009(6)
C34A 0.052(6) 0.050(6) 0.061(6) -0.021(5) -0.002(5) -0.006(5)
C35A 0.054(6) 0.040(5) 0.071(7) -0.024(5) -0.009(5) -0.004(4)
C36A 0.053(6) 0.035(5) 0.062(6) -0.020(4) 0.000(5) -0.006(4)
C37A 0.062(12) 0.062(11) 0.058(10) -0.018(9) -0.011(9) -0.013(9)
C38A 0.069(13) 0.087(16) 0.101(18) -0.048(14) -0.035(12) -0.014(11)
C39A 0.095(13) 0.069(12) 0.082(14) -0.010(11) -0.019(11) -0.007(11)
C40A 0.067(7) 0.051(6) 0.065(7) -0.026(5) -0.011(5) 0.004(5)
C41A 0.100(11) 0.074(9) 0.121(13) -0.060(9) -0.020(9) -0.011(8)
C42A 0.064(7) 0.090(10) 0.086(9) -0.046(8) 0.001(7) 0.001(7)
C43A 0.053(6) 0.049(6) 0.071(7) -0.020(5) -0.011(5) 0.005(5)
C44A 0.092(10) 0.075(9) 0.085(10) -0.026(7) -0.018(8) -0.008(7)
C45A 0.059(7) 0.071(8) 0.105(10) -0.037(7) -0.023(7) -0.003(6)
C46A 0.033(5) 0.059(6) 0.078(7) -0.024(6) -0.016(5) 0.006(4)
C47A 0.057(6) 0.054(6) 0.065(7) -0.012(5) -0.012(5) 0.001(5)
C48A 0.064(7) 0.089(9) 0.077(9) -0.007(7) -0.027(6) -0.013(7)
C49A 0.055(7) 0.094(10) 0.090(10) -0.020(8) -0.025(7) -0.008(7)
C50A 0.046(6) 0.114(12) 0.101(11) -0.028(9) -0.029(7) -0.017(7)
C51A 0.041(5) 0.083(8) 0.075(8) -0.024(6) -0.011(5) -0.007(5)
C52A 0.060(7) 0.051(6) 0.076(8) 0.000(5) -0.018(6) 0.006(5)
C53A 0.087(11) 0.114(13) 0.091(11) -0.028(10) 0.012(9) -0.016(9)
C54A 0.072(8) 0.069(8) 0.105(11) -0.004(8) -0.027(8) -0.006(7)
C55A 0.067(12) 0.107(16) 0.101(14) -0.024(13) -0.038(11) -0.008(12)
C56A 0.13(3) 0.16(4) 0.09(2) -0.02(2) -0.06(2) -0.02(3)
C57A 0.09(2) 0.073(18) 0.16(3) -0.025(18) -0.06(2) 0.013(14)
C58A 0.037(9) 0.085(13) 0.074(12) -0.024(10) -0.005(9) -0.022(9)
C59A 0.083(16) 0.091(15) 0.096(15) -0.017(13) -0.028(13) -0.023(13)
C60A 0.091(15) 0.082(14) 0.097(15) -0.028(12) -0.010(13) -0.013(12)
C61A 0.033(5) 0.060(6) 0.079(7) -0.024(6) -0.005(5) -0.006(4)
C62A 0.031(5) 0.063(7) 0.100(9) -0.025(6) -0.003(5) -0.008(5)
C63A 0.029(5) 0.091(10) 0.148(15) -0.026(10) 0.010(7) -0.007(6)
C64A 0.039(6) 0.083(10) 0.135(14) -0.021(9) 0.022(7) -0.001(6)
C65A 0.050(7) 0.085(9) 0.110(11) -0.044(8) 0.025(7) -0.009(6)
C66A 0.040(5) 0.061(7) 0.086(8) -0.035(6) 0.011(5) -0.005(5)
C67A 0.043(6) 0.091(9) 0.106(10) -0.038(8) 0.004(6) -0.031(6)
C68A 0.086(10) 0.067(9) 0.128(14) -0.030(9) 0.007(9) -0.026(7)
C69A 0.056(8) 0.142(15) 0.151(16) -0.066(13) -0.004(9) -0.043(9)
C70A 0.071(10) 0.099(11) 0.085(12) -0.040(10) -0.005(10) -0.002(10)
C71A 0.050(13) 0.11(2) 0.16(3) -0.06(2) 0.031(15) -0.008(13)
C72A 0.067(12) 0.069(11) 0.120(17) -0.038(12) -0.011(13) 0.002(10)
C73A 0.041(6) 0.087(9) 0.109(10) -0.064(8) 0.020(6) -0.022(6)
C74A 0.057(8) 0.129(14) 0.174(18) -0.108(14) -0.024(10) 0.000(8)
C75A 0.103(11) 0.095(11) 0.124(13) -0.073(10) 0.054(10) -0.050(9)
C76A 0.041(5) 0.057(6) 0.079(7) -0.034(6) -0.011(5) -0.007(4)
C77A 0.054(6) 0.066(7) 0.103(10) -0.049(7) -0.008(6) -0.009(5)
C78A 0.079(9) 0.075(9) 0.097(10) -0.037(8) -0.023(8) -0.018(7)
C79A 0.058(7) 0.101(11) 0.113(12) -0.058(9) -0.022(7) -0.007(7)
C80A 0.046(6) 0.098(10) 0.097(10) -0.041(8) -0.021(6) 0.000(6)
C81A 0.053(6) 0.067(7) 0.082(8) -0.041(6) -0.018(6) -0.004(5)
C82A 0.074(8) 0.070(8) 0.124(12) -0.059(9) -0.014(8) -0.009(7)
C83A 0.117(14) 0.075(10) 0.135(15) -0.033(10) -0.034(12) -0.002(9)
C84A 0.066(8) 0.082(9) 0.161(16) -0.078(10) -0.025(9) -0.002(7)
C85A 0.093(9) 0.105(10) 0.103(9) -0.042(8) -0.040(8) -0.021(8)
C86A 0.091(10) 0.121(12) 0.123(11) -0.038(10) -0.041(9) -0.013(9)
C87A 0.114(11) 0.112(12) 0.101(10) -0.030(9) -0.039(9) -0.024(10)
C88A 0.044(6) 0.071(7) 0.078(8) -0.024(6) -0.019(5) 0.002(5)
C89A 0.047(6) 0.072(8) 0.114(11) -0.042(8) -0.035(7) 0.017(6)
C90A 0.097(11) 0.077(9) 0.094(11) -0.025(8) -0.015(8) -0.013(8)
Si1B 0.0322(12) 0.0399(13) 0.0614(16) -0.0180(11) -0.0060(11) -0.0063(10)
Si2B 0.0291(11) 0.0369(12) 0.0627(16) -0.0176(11) -0.0078(10) -0.0062(9)
Si3B 0.0293(11) 0.0337(12) 0.0667(16) -0.0167(11) -0.0114(11) -0.0028(9)
Si4B 0.0347(12) 0.0354(12) 0.0694(17) -0.0163(11) -0.0123(11) -0.0080(10)
Si5B 0.0347(12) 0.0379(13) 0.0639(16) -0.0124(11) -0.0086(11) -0.0082(10)
Si6B 0.0320(12) 0.0449(14) 0.0620(16) -0.0222(12) -0.0051(11) -0.0061(10)
Cl1B 0.0491(13) 0.0405(12) 0.0795(17) -0.0075(11) -0.0151(12) -0.0084(10)
Cl2B 0.0423(12) 0.0494(13) 0.0715(16) -0.0121(11) -0.0125(11) -0.0041(10)
C1B 0.034(4) 0.050(5) 0.070(7) -0.026(5) -0.005(4) -0.008(4)
C2B 0.040(5) 0.072(7) 0.060(6) -0.029(5) -0.005(4) -0.017(5)
C3B 0.050(6) 0.121(12) 0.063(7) -0.044(7) -0.003(5) -0.023(7)
C4B 0.058(7) 0.119(12) 0.126(13) -0.096(11) 0.006(8) -0.026(8)
C5B 0.045(6) 0.099(10) 0.134(14) -0.079(10) -0.008(7) -0.011(6)
C6B 0.032(5) 0.056(6) 0.107(9) -0.043(6) -0.010(5) -0.007(4)
C7B 0.048(6) 0.085(8) 0.055(6) -0.023(6) -0.009(5) -0.013(5)
C8B 0.046(6) 0.123(12) 0.071(8) -0.010(8) -0.012(6) -0.013(7)
C9B 0.059(7) 0.118(12) 0.063(8) -0.013(8) 0.005(6) -0.020(7)
C10B 0.074(12) 0.075(13) 0.066(12) -0.022(11) -0.009(10) -0.025(10)
C11B 0.065(11) 0.080(15) 0.079(13) -0.025(12) -0.030(10) -0.031(10)
C12B 0.12(3) 0.11(2) 0.10(2) -0.06(2) 0.004(18) -0.031(19)
C13B 0.056(7) 0.037(5) 0.137(12) -0.022(6) -0.040(7) -0.011(5)
C14B 0.084(10) 0.069(8) 0.105(11) -0.029(8) -0.020(8) 0.013(7)
C15B 0.077(10) 0.059(9) 0.22(2) -0.006(11) 0.033(12) 0.011(8)
C16B 0.033(4) 0.034(5) 0.079(7) -0.010(5) -0.013(4) -0.005(4)
C17B 0.037(5) 0.040(5) 0.084(8) -0.014(5) -0.008(5) -0.003(4)
C18B 0.045(6) 0.048(6) 0.075(7) -0.015(5) -0.001(5) -0.004(4)
C19B 0.034(5) 0.044(6) 0.092(9) -0.010(6) 0.003(5) -0.001(4)
C20B 0.033(5) 0.043(6) 0.103(10) -0.007(6) -0.014(5) -0.001(4)
C21B 0.036(5) 0.044(5) 0.084(8) -0.010(5) -0.016(5) -0.005(4)
C22B 0.036(5) 0.051(6) 0.075(7) -0.023(5) -0.001(5) -0.002(4)
C23B 0.051(6) 0.071(8) 0.120(11) -0.046(8) -0.006(7) -0.008(6)
C24B 0.059(7) 0.074(8) 0.101(10) -0.033(8) -0.009(7) -0.011(6)
C25B 0.027(5) 0.064(7) 0.135(12) -0.019(8) -0.001(6) 0.002(5)
C26B 0.064(9) 0.097(13) 0.22(2) -0.031(14) 0.046(12) 0.017(9)
C27B 0.070(10) 0.098(13) 0.20(2) 0.013(14) 0.054(12) 0.000(9)
C28B 0.035(5) 0.054(6) 0.088(8) -0.014(5) -0.029(5) -0.003(4)
C29B 0.069(8) 0.066(8) 0.104(11) -0.019(7) -0.035(7) 0.010(6)
C30B 0.067(8) 0.085(9) 0.112(11) -0.029(8) -0.024(8) -0.028(7)
C31B 0.054(6) 0.053(6) 0.095(9) -0.022(6) -0.032(6) -0.016(5)
C32B 0.078(8) 0.051(6) 0.121(11) -0.005(7) -0.059(8) -0.026(6)
C33B 0.111(12) 0.066(9) 0.150(16) -0.002(9) -0.079(12) -0.036(8)
C34B 0.166(17) 0.056(8) 0.176(18) -0.012(10) -0.129(16) -0.027(9)
C35B 0.122(12) 0.070(8) 0.094(10) -0.020(7) -0.061(9) -0.023(8)
C36B 0.069(7) 0.046(6) 0.090(9) -0.016(6) -0.042(6) -0.009(5)
C37B 0.059(7) 0.050(6) 0.120(11) -0.020(7) -0.028(7) -0.023(5)
C38B 0.075(9) 0.064(8) 0.162(16) -0.028(9) -0.020(9) -0.034(7)
C39B 0.083(10) 0.078(9) 0.100(11) 0.004(8) -0.026(8) -0.010(8)
C40B 0.060(10) 0.084(11) 0.083(12) -0.039(9) -0.018(9) -0.023(9)
C41B 0.071(11) 0.099(13) 0.090(13) -0.044(12) -0.033(10) -0.017(10)
C42B 0.14(3) 0.27(5) 0.10(2) -0.12(3) 0.014(19) -0.11(3)
C43B 0.089(9) 0.059(7) 0.059(7) -0.020(5) -0.022(6) -0.015(6)
C44B 0.100(10) 0.055(7) 0.084(9) -0.001(6) -0.038(8) -0.012(7)
C45B 0.092(10) 0.095(11) 0.097(11) -0.045(9) -0.022(8) -0.025(8)
C46B 0.040(5) 0.041(5) 0.070(7) -0.007(5) -0.014(5) -0.009(4)
C47B 0.039(5) 0.040(5) 0.068(7) -0.007(4) -0.008(4) -0.005(4)
C48B 0.046(5) 0.044(5) 0.072(7) -0.007(5) -0.011(5) -0.009(4)
C49B 0.044(5) 0.046(6) 0.079(8) -0.006(5) -0.016(5) -0.010(4)
C50B 0.040(5) 0.056(6) 0.081(8) -0.006(6) -0.006(5) -0.012(5)
C51B 0.043(5) 0.040(5) 0.073(7) -0.004(5) -0.005(5) -0.009(4)
C52B 0.039(5) 0.044(6) 0.106(10) 0.006(6) -0.001(6) 0.000(4)
C53B 0.074(9) 0.090(11) 0.130(14) -0.041(10) -0.003(9) 0.023(8)
C54B 0.053(7) 0.108(12) 0.141(15) -0.022(11) -0.040(9) 0.001(7)
C55B 0.058(7) 0.056(7) 0.088(9) -0.005(6) -0.011(6) -0.019(5)
C56B 0.092(10) 0.095(10) 0.103(11) 0.018(8) -0.041(9) -0.059(9)
C57B 0.078(9) 0.072(8) 0.091(10) 0.003(7) -0.021(7) -0.033(7)
C58B 0.041(5) 0.048(6) 0.088(8) -0.005(6) 0.005(5) -0.006(4)
C59B 0.064(8) 0.061(8) 0.126(13) -0.015(8) -0.032(8) 0.013(6)
C60B 0.052(6) 0.064(7) 0.103(10) -0.026(7) 0.008(6) -0.007(5)
C61B 0.042(5) 0.045(5) 0.070(7) -0.024(5) -0.005(5) -0.005(4)
C62B 0.047(5) 0.051(6) 0.069(7) -0.028(5) -0.001(5) -0.007(4)
C63B 0.053(6) 0.052(6) 0.072(7) -0.027(5) 0.002(5) -0.013(5)
C64B 0.058(7) 0.070(7) 0.072(8) -0.035(6) -0.011(6) 0.006(6)
C65B 0.065(7) 0.060(7) 0.085(8) -0.033(6) -0.023(6) -0.006(5)
C66B 0.045(5) 0.053(6) 0.078(7) -0.034(5) -0.012(5) -0.003(4)
C67B 0.038(5) 0.063(6) 0.078(7) -0.039(6) 0.004(5) -0.012(4)
C68B 0.046(6) 0.066(7) 0.089(9) -0.036(6) -0.012(6) 0.005(5)
C69B 0.041(5) 0.061(7) 0.102(9) -0.035(7) 0.001(6) -0.011(5)
C70B 0.077(8) 0.098(9) 0.076(8) -0.028(7) -0.015(7) -0.008(7)
C71B 0.082(9) 0.096(10) 0.074(9) -0.041(8) -0.007(8) 0.007(8)
C72B 0.104(9) 0.109(9) 0.092(9) -0.020(8) -0.011(8) -0.021(8)
C73B 0.044(6) 0.081(8) 0.102(10) -0.053(8) -0.010(6) -0.017(5)
C74B 0.082(10) 0.087(11) 0.139(15) -0.034(10) 0.005(9) -0.046(8)
C75B 0.071(9) 0.133(15) 0.19(2) -0.098(15) -0.038(11) -0.004(9)
C76B 0.037(5) 0.050(5) 0.058(6) -0.022(5) -0.001(4) -0.007(4)
C77B 0.030(4) 0.050(5) 0.058(6) -0.024(4) -0.004(4) -0.009(4)
C78B 0.046(5) 0.056(6) 0.062(6) -0.030(5) -0.010(5) -0.007(4)
C79B 0.056(6) 0.049(6) 0.069(7) -0.025(5) 0.000(5) -0.021(5)
C80B 0.049(5) 0.055(6) 0.054(6) -0.016(5) -0.014(4) -0.009(4)
C81B 0.037(5) 0.048(5) 0.068(7) -0.027(5) -0.003(4) -0.008(4)
C82B 0.041(5) 0.062(6) 0.060(6) -0.020(5) 0.000(4) -0.015(4)
C83B 0.068(8) 0.086(9) 0.068(8) -0.021(7) -0.018(6) 0.003(7)
C84B 0.048(6) 0.083(8) 0.072(8) -0.032(6) -0.005(5) -0.016(6)
C85B 0.075(8) 0.061(7) 0.063(7) -0.020(5) -0.006(6) -0.025(6)
C86B 0.078(8) 0.074(8) 0.083(9) -0.021(7) 0.009(7) -0.038(7)
C87B 0.121(13) 0.061(8) 0.094(11) -0.017(7) -0.031(9) -0.023(8)
C88B 0.050(6) 0.057(6) 0.058(6) -0.020(5) -0.002(5) -0.015(5)
C89B 0.056(6) 0.091(9) 0.063(7) -0.036(6) -0.006(5) -0.022(6)
C90B 0.054(6) 0.083(9) 0.097(10) -0.049(8) -0.015(6) -0.014(6)

loop_
_atom_type_symbol
_atom_type_description
_atom_type_scat_dispersion_real
_atom_type_scat_dispersion_imag
_atom_type_scat_source
C C 0.0181 0.0091 'International Tables Vol C Tables 4.2.6.8 and 6.1.1.4'
H H 0.0000 0.0000 'International Tables Vol C Tables 4.2.6.8 and 6.1.1.4'
Si Si 0.2541 0.3302 'International Tables Vol C Tables 4.2.6.8 and 6.1.1.4'
Cl Cl 0.3639 0.7018 'International Tables Vol C Tables 4.2.6.8 and 6.1.1.4'

loop_
_geom_angle_atom_site_label_1
_geom_angle_atom_site_label_2
_geom_angle_atom_site_label_3
_geom_angle
Si5A Si1A Si6A 139.29(17)
Si5A Si1A Si2A 60.01(11)
Si6A Si1A Si2A 130.03(15)
Si5A Si1A Si4A 59.99(11)
Si6A Si1A Si4A 148.69(14)
Si2A Si1A Si4A 79.22(12)
C1A Si2A Si5A 130.5(4)
C1A Si2A Si1A 129.7(4)
Si5A Si2A Si1A 59.08(11)
C1A Si2A Si3A 129.1(4)
Si5A Si2A Si3A 90.11(13)
Si1A Si2A Si3A 95.20(12)
C16A Si3A Cl1A 105.8(4)
C16A Si3A Si2A 119.6(3)
Cl1A Si3A Si2A 116.54(16)
C16A Si3A Si4A 118.6(4)
Cl1A Si3A Si4A 116.37(15)
Si2A Si3A Si4A 78.81(12)
C31A Si4A Si5A 131.4(4)
C31A Si4A Si1A 127.1(3)
Si5A Si4A Si1A 59.06(11)
C31A Si4A Si3A 130.4(4)
Si5A Si4A Si3A 90.10(12)
Si1A Si4A Si3A 95.14(13)
C46A Si5A Si1A 147.6(4)
C46A Si5A Si4A 134.9(4)
Si1A Si5A Si4A 60.95(11)
C46A Si5A Si2A 138.4(4)
Si1A Si5A Si2A 60.91(12)
Si4A Si5A Si2A 80.09(13)
C61A Si6A C76A 107.7(5)
C61A Si6A Cl2A 103.5(4)
C76A Si6A Cl2A 113.0(4)
C61A Si6A Si1A 123.0(4)
C76A Si6A Si1A 107.0(4)
Cl2A Si6A Si1A 102.61(15)
C2A C1A C6A 118.1(10)
C2A C1A Si2A 124.0(9)
C6A C1A Si2A 117.7(8)
C3A C2A C1A 120.7(13)
C3A C2A C7A 117.9(13)
C1A C2A C7A 121.2(11)
C3A C2A C7' 114(2)
C1A C2A C7' 125(2)
C2A C3A C4A 123.2(14)
C3A C4A C5A 115.9(12)
C3A C4A C10A 123.1(19)
C5A C4A C10A 120.7(19)
C3A C4A C10' 129(2)
C5A C4A C10' 114(2)
C6A C5A C4A 123.3(14)
C5A C6A C1A 118.5(12)
C5A C6A C13A 118.1(12)
C1A C6A C13A 123.3(9)
C2A C7A C8A 108.4(19)
C2A C7A C9A 110.7(17)
C8A C7A C9A 107.4(16)
C2A C7' C8' 120(4)
C2A C7' C9' 122(3)
C8' C7' C9' 105.5(19)
C12A C10A C11A 115(2)
C12A C10A C4A 116(2)
C11A C10A C4A 108.5(19)
C12' C10' C11' 114(3)
C12' C10' C4A 100(5)
C11' C10' C4A 114(3)
C6A C13A C14A 110.4(11)
C6A C13A C15A 115.6(13)
C14A C13A C15A 109.8(13)
C17A C16A C21A 116.6(11)
C17A C16A Si3A 122.0(9)
C21A C16A Si3A 121.3(8)
C16A C17A C18A 120.0(13)
C16A C17A C22' 122.5(14)
C18A C17A C22' 115.1(15)
C16A C17A C22A 119.9(12)
C18A C17A C22A 118.4(13)
C19A C18A C17A 123.1(13)
C20A C19A C18A 115.0(13)
C20A C19A C25' 133(2)
C18A C19A C25' 103(3)
C20A C19A C25A 122.9(15)
C18A C19A C25A 122.1(14)
C19A C20A C21A 125.5(13)
C20A C21A C16A 119.1(11)
C20A C21A C28A 118.6(11)
C16A C21A C28A 122.2(10)
C23A C22A C24A 109.9(17)
C23A C22A C17A 117.8(18)
C24A C22A C17A 112.4(15)
C24' C22' C23' 112(2)
C24' C22' C17A 122(2)
C23' C22' C17A 97(2)
C27A C25A C26A 118(2)
C27A C25A C19A 116.8(16)
C26A C25A C19A 109.0(18)
C27' C25' C26' 120(3)
C27' C25' C19A 121(5)
C26' C25' C19A 114(3)
C30A C28A C21A 114.9(17)
C30A C28A C29A 110.0(13)
C21A C28A C29A 107.6(11)
C36A C31A C32A 119.5(9)
C36A C31A Si4A 117.9(8)
C32A C31A Si4A 122.6(8)
C33A C32A C31A 118.1(11)
C33A C32A C37' 120.7(14)
C31A C32A C37' 120.1(13)
C33A C32A C37A 116.1(12)
C31A C32A C37A 125.0(11)
C34A C33A C32A 122.9(11)
C33A C34A C35A 118.6(10)
C33A C34A C40A 121.8(10)
C35A C34A C40A 119.6(10)
C34A C35A C36A 121.0(10)
C35A C36A C31A 119.8(10)
C35A C36A C43A 116.5(9)
C31A C36A C43A 123.7(8)
C39A C37A C38A 110.4(16)
C39A C37A C32A 106.8(16)
C38A C37A C32A 119.1(16)
C39' C37' C38' 110.6(18)
C39' C37' C32A 114(2)
C38' C37' C32A 108(2)
C41A C40A C42A 112.9(11)
C41A C40A C34A 112.8(10)
C42A C40A C34A 111.2(10)
C44A C43A C36A 112.4(10)
C44A C43A C45A 108.0(10)
C36A C43A C45A 112.9(10)
C47A C46A C51A 120.3(10)
C47A C46A Si5A 121.5(8)
C51A C46A Si5A 118.2(9)
C46A C47A C48A 118.1(11)
C46A C47A C52A 124.9(10)
C48A C47A C52A 116.9(11)
C49A C48A C47A 123.4(13)
C50A C49A C48A 115.5(12)
C50A C49A C55A 117.6(16)
C48A C49A C55A 126.8(17)
C50A C49A C55' 123.8(17)
C48A C49A C55' 120.2(18)
C49A C50A C51A 125.9(12)
C50A C51A C46A 116.7(12)
C50A C51A C58' 119.1(17)
C46A C51A C58' 124.2(16)
C50A C51A C58A 121.0(14)
C46A C51A C58A 122.3(14)
C47A C52A C53A 113.8(12)
C47A C52A C54A 109.6(10)
C53A C52A C54A 109.4(12)
C56A C55A C57A 110(2)
C56A C55A C49A 112(2)
C57A C55A C49A 105.9(19)
C57' C55' C56' 110(2)
C57' C55' C49A 118(3)
C56' C55' C49A 105(2)
C51A C58A C59A 114(2)
C51A C58A C60A 116(2)
C59A C58A C60A 108.2(18)
C51A C58' C59' 110(2)
C51A C58' C60' 111(2)
C59' C58' C60' 109(2)
C62A C61A C66A 118.0(9)
C62A C61A Si6A 117.1(8)
C66A C61A Si6A 124.6(7)
C63A C62A C61A 120.1(12)
C63A C62A C67A 118.2(11)
C61A C62A C67A 121.3(9)
C62A C63A C64A 122.9(12)
C65A C64A C63A 116.5(11)
C65A C64A C70A 112.8(15)
C63A C64A C70A 130.5(15)
C65A C64A C70' 130.0(18)
C63A C64A C70' 111.7(18)
C64A C65A C66A 123.4(13)
C65A C66A C61A 117.8(11)
C65A C66A C73A 120.6(11)
C61A C66A C73A 121.3(9)
C69A C67A C62A 113.3(13)
C69A C67A C68A 111.1(12)
C62A C67A C68A 109.0(12)
C72A C70A C71A 116(2)
C72A C70A C64A 105.5(19)
C71A C70A C64A 111.2(17)
C71' C70' C72' 117(2)
C71' C70' C64A 101(2)
C72' C70' C64A 119(3)
C66A C73A C74A 109.8(11)
C66A C73A C75A 113.8(11)
C74A C73A C75A 109.5(13)
C77A C76A C81A 117.7(11)
C77A C76A Si6A 128.1(10)
C81A C76A Si6A 114.0(7)
C78A C77A C76A 119.1(12)
C78A C77A C82A 117.2(11)
C76A C77A C82A 123.6(11)
C79A C78A C77A 123.6(13)
C78A C79A C80A 116.5(13)
C78A C79A C85A 115.6(16)
C80A C79A C85A 127.9(17)
C78A C79A C85' 135(2)
C80A C79A C85' 109(2)
C79A C80A C81A 124.8(14)
C80A C81A C76A 117.5(11)
C80A C81A C88A 118.7(12)
C76A C81A C88A 123.8(10)
C83A C82A C84A 111.8(12)
C83A C82A C77A 112.2(12)
C84A C82A C77A 107.8(13)
C79A C85A C87A 107.2(18)
C79A C85A C86A 107.7(18)
C87A C85A C86A 105(2)
C79A C85' C87' 112(3)
C79A C85' C86' 99(3)
C87' C85' C86' 106(2)
C81A C88A C89A 112.8(10)
C81A C88A C90A 108.3(11)
C89A C88A C90A 112.0(11)
Si5B Si1B Si2B 60.16(11)
Si5B Si1B Si4B 60.66(11)
Si2B Si1B Si4B 78.81(11)
Si5B Si1B Si6B 140.51(16)
Si2B Si1B Si6B 122.31(13)
Si4B Si1B Si6B 154.21(16)
C1B Si2B Si5B 130.8(4)
C1B Si2B Si1B 127.6(3)
Si5B Si2B Si1B 59.10(11)
C1B Si2B Si3B 129.6(3)
Si5B Si2B Si3B 90.43(12)
Si1B Si2B Si3B 96.08(13)
C16B Si3B Cl1B 104.3(3)
C16B Si3B Si4B 120.2(3)
Cl1B Si3B Si4B 115.38(16)
C16B Si3B Si2B 120.3(4)
Cl1B Si3B Si2B 117.44(14)
Si4B Si3B Si2B 78.54(11)
C31B Si4B Si3B 130.1(4)
C31B Si4B Si5B 131.3(4)
Si3B Si4B Si5B 90.03(13)
C31B Si4B Si1B 127.2(4)
Si3B Si4B Si1B 95.97(12)
Si5B Si4B Si1B 58.64(11)
C46B Si5B Si1B 146.5(3)
C46B Si5B Si2B 144.6(4)
Si1B Si5B Si2B 60.74(11)
C46B Si5B Si4B 129.6(3)
Si1B Si5B Si4B 60.70(11)
Si2B Si5B Si4B 79.10(12)
C76B Si6B C61B 106.9(4)
C76B Si6B Cl2B 114.3(3)
C61B Si6B Cl2B 103.5(4)
C76B Si6B Si1B 109.0(3)
C61B Si6B Si1B 124.1(3)
Cl2B Si6B Si1B 99.03(14)
C2B C1B C6B 119.7(10)
C2B C1B Si2B 122.1(8)
C6B C1B Si2B 118.0(8)
C3B C2B C1B 117.4(11)
C3B C2B C7B 118.9(11)
C1B C2B C7B 123.6(9)
C4B C3B C2B 124.7(14)
C3B C4B C5B 117.1(12)
C3B C4B C10" 137.3(18)
C5B C4B C10" 105.2(16)
C3B C4B C10B 109.6(17)
C5B C4B C10B 132.5(16)
C6B C5B C4B 122.9(14)
C5B C6B C1B 118.1(13)
C5B C6B C13B 119.5(12)
C1B C6B C13B 122.0(10)
C2B C7B C9B 113.6(10)
C2B C7B C8B 113.0(10)
C9B C7B C8B 109.5(11)
C4B C10B C12B 104.0(17)
C4B C10B C11B 107.3(15)
C12B C10B C11B 104.3(16)
C4B C10" C12" 102(2)
C4B C10" C11" 102(2)
C12" C10" C11" 104.2(17)
C6B C13B C14B 111.7(10)
C6B C13B C15B 115.0(14)
C14B C13B C15B 107.5(11)
C17B C16B C21B 117.7(9)
C17B C16B Si3B 123.4(7)
C21B C16B Si3B 118.9(8)
C18B C17B C16B 118.9(10)
C18B C17B C22B 118.3(11)
C16B C17B C22B 122.6(9)
C19B C18B C17B 125.2(12)
C18B C19B C20B 116.1(10)
C18B C19B C25B 124.3(13)
C20B C19B C25B 119.6(11)
C19B C20B C21B 123.1(11)
C20B C21B C16B 118.8(11)
C20B C21B C28B 119.3(10)
C16B C21B C28B 121.7(9)
C24B C22B C17B 114.3(10)
C24B C22B C23B 108.6(11)
C17B C22B C23B 112.1(9)
C27B C25B C26B 119.8(17)
C27B C25B C19B 112.1(11)
C26B C25B C19B 110.2(11)
C30B C28B C21B 113.9(11)
C30B C28B C29B 108.5(10)
C21B C28B C29B 108.9(10)
C36B C31B C32B 118.1(10)
C36B C31B Si4B 118.7(8)
C32B C31B Si4B 123.2(10)
C33B C32B C31B 118.5(14)
C33B C32B C37B 118.5(11)
C31B C32B C37B 122.9(11)
C32B C33B C34B 122.9(13)
C35B C34B C33B 117.8(13)
C35B C34B C40" 136.8(18)
C33B C34B C40" 100.9(18)
C35B C34B C40B 115.9(17)
C33B C34B C40B 125.9(14)
C34B C35B C36B 121.7(15)
C31B C36B C35B 120.8(11)
C31B C36B C43B 125.2(10)
C35B C36B C43B 113.9(12)
C32B C37B C39B 112.1(12)
C32B C37B C38B 113.5(11)
C39B C37B C38B 108.1(11)
C41B C40B C42B 111(2)
C41B C40B C34B 105.6(14)
C42B C40B C34B 119.8(16)
C42" C40" C41" 111(3)
C42" C40" C34B 88(3)
C41" C40" C34B 106(3)
C36B C43B C44B 112.4(11)
C36B C43B C45B 113.2(11)
C44B C43B C45B 109.5(12)
C47B C46B C51B 119.2(9)
C47B C46B Si5B 123.1(8)
C51B C46B Si5B 117.6(7)
C46B C47B C48B 120.1(9)
C46B C47B C52B 122.7(9)
C48B C47B C52B 117.2(9)
C49B C48B C47B 121.7(10)
C50B C49B C48B 118.3(10)
C50B C49B C55B 118.1(10)
C48B C49B C55B 123.6(10)
C49B C50B C51B 123.7(10)
C50B C51B C46B 116.6(9)
C50B C51B C58B 118.3(9)
C46B C51B C58B 125.1(9)
C54B C52B C47B 110.2(12)
C54B C52B C53B 109.1(11)
C47B C52B C53B 113.4(11)
C57B C55B C49B 114.7(10)
C57B C55B C56B 110.6(12)
C49B C55B C56B 108.3(11)
C51B C58B C59B 113.2(10)
C51B C58B C60B 111.7(10)
C59B C58B C60B 109.7(10)
C62B C61B C66B 117.0(9)
C62B C61B Si6B 117.9(7)
C66B C61B Si6B 125.1(7)
C63B C62B C61B 119.9(10)
C63B C62B C67B 115.7(9)
C61B C62B C67B 124.3(9)
C64B C63B C62B 122.9(10)
C63B C64B C65B 117.4(11)
C63B C64B C70B 117.6(13)
C65B C64B C70B 124.7(14)
C63B C64B C70" 126.4(18)
C65B C64B C70" 115.8(18)
C66B C65B C64B 123.1(11)
C65B C66B C61B 119.3(10)
C65B C66B C73B 119.3(10)
C61B C66B C73B 121.3(9)
C62B C67B C69B 114.7(11)
C62B C67B C68B 110.6(9)
C69B C67B C68B 109.3(9)
C72B C70B C71B 109(2)
C72B C70B C64B 111.5(17)
C71B C70B C64B 111.0(15)
C71" C70" C72" 108(3)
C71" C70" C64B 117(3)
C72" C70" C64B 108(3)
C74B C73B C66B 109.8(12)
C74B C73B C75B 112.4(13)
C66B C73B C75B 113.9(12)
C81B C76B C77B 118.1(9)
C81B C76B Si6B 113.5(7)
C77B C76B Si6B 128.0(8)
C78B C77B C76B 118.5(9)
C78B C77B C82B 116.8(8)
C76B C77B C82B 124.7(9)
C77B C78B C79B 123.0(9)
C80B C79B C78B 115.7(9)
C80B C79B C85B 123.6(11)
C78B C79B C85B 120.7(10)
C79B C80B C81B 123.7(10)
C80B C81B C76B 120.5(9)
C80B C81B C88B 116.4(10)
C76B C81B C88B 123.0(9)
C77B C82B C83B 113.3(9)
C77B C82B C84B 112.0(9)
C83B C82B C84B 109.0(9)
C79B C85B C87B 111.8(11)
C79B C85B C86B 108.8(9)
C87B C85B C86B 112.7(12)
C81B C88B C89B 112.6(8)
C81B C88B C90B 107.9(8)
C89B C88B C90B 111.5(10)
C93 C92 C91 109.7(15)
C92 C93 C94 110.4(15)
C93 C94 C95 109.6(15)
C96 C95 C94 110.7(16)

loop_
_geom_bond_atom_site_label_1
_geom_bond_atom_site_label_2
_geom_bond_distance
Si1A Si5A 2.312(4)
Si1A Si6A 2.347(4)
Si1A Si2A 2.355(4)
Si1A Si4A 2.356(4)
Si2A C1A 1.896(10)
Si2A Si5A 2.334(4)
Si2A Si3A 2.366(4)
Si3A C16A 1.913(12)
Si3A Cl1A 2.110(4)
Si3A Si4A 2.366(4)
Si4A C31A 1.904(10)
Si4A Si5A 2.334(4)
Si5A C46A 1.905(11)
Si6A C61A 1.905(10)
Si6A C76A 1.916(11)
Si6A Cl2A 2.098(4)
C1A C2A 1.388(16)
C1A C6A 1.440(17)
C2A C3A 1.378(17)
C2A C7A 1.50(2)
C2A C7' 1.53(2)
C3A C4A 1.38(2)
C4A C5A 1.41(2)
C4A C10A 1.57(2)
C4A C10' 1.58(3)
C5A C6A 1.382(15)
C6A C13A 1.502(18)
C7A C8A 1.51(2)
C7A C9A 1.527(18)
C7' C8' 1.53(2)
C7' C9' 1.54(2)
C10A C12A 1.43(2)
C10A C11A 1.44(2)
C10' C12' 1.44(2)
C10' C11' 1.44(2)
C13A C14A 1.52(2)
C13A C15A 1.53(2)
C16A C17A 1.385(16)
C16A C21A 1.394(15)
C17A C18A 1.398(18)
C17A C22' 1.57(2)
C17A C22A 1.59(2)
C18A C19A 1.37(2)
C19A C20A 1.329(19)
C19A C25' 1.52(3)
C19A C25A 1.53(2)
C20A C21A 1.386(16)
C21A C28A 1.545(18)
C22A C23A 1.555(19)
C22A C24A 1.556(18)
C22' C24' 1.54(2)
C22' C23' 1.54(2)
C25A C27A 1.50(2)
C25A C26A 1.51(2)
C25' C27' 1.49(2)
C25' C26' 1.49(2)
C28A C30A 1.50(2)
C28A C29A 1.59(3)
C31A C36A 1.403(14)
C31A C32A 1.405(16)
C32A C33A 1.395(14)
C32A C37' 1.54(2)
C32A C37A 1.550(19)
C33A C34A 1.370(16)
C34A C35A 1.378(15)
C34A C40A 1.528(14)
C35A C36A 1.396(13)
C36A C43A 1.519(16)
C37A C39A 1.507(18)
C37A C38A 1.517(17)
C37' C39' 1.507(19)
C37' C38' 1.510(19)
C40A C41A 1.503(18)
C40A C42A 1.505(18)
C43A C44A 1.503(18)
C43A C45A 1.535(16)
C46A C47A 1.398(16)
C46A C51A 1.432(15)
C47A C48A 1.411(16)
C47A C52A 1.501(17)
C48A C49A 1.403(18)
C49A C50A 1.36(2)
C49A C55A 1.52(2)
C49A C55' 1.52(2)
C50A C51A 1.397(18)
C51A C58' 1.48(2)
C51A C58A 1.49(2)
C52A C53A 1.52(2)
C52A C54A 1.554(18)
C55A C56A 1.47(2)
C55A C57A 1.47(2)
C55' C57' 1.47(2)
C55' C56' 1.47(2)
C58A C59A 1.517(18)
C58A C60A 1.527(19)
C58' C59' 1.52(2)
C58' C60' 1.52(2)
C61A C62A 1.405(14)
C61A C66A 1.449(15)
C62A C63A 1.380(16)
C62A C67A 1.532(17)
C63A C64A 1.40(2)
C64A C65A 1.39(2)
C64A C70A 1.57(2)
C64A C70' 1.58(2)
C65A C66A 1.400(15)
C66A C73A 1.493(16)
C67A C69A 1.53(2)
C67A C68A 1.55(2)
C70A C72A 1.49(2)
C70A C71A 1.49(2)
C70' C71' 1.49(2)
C70' C72' 1.49(2)
C73A C74A 1.53(2)
C73A C75A 1.563(17)
C76A C77A 1.412(15)
C76A C81A 1.434(17)
C77A C78A 1.398(18)
C77A C82A 1.554(19)
C78A C79A 1.35(2)
C79A C80A 1.372(19)
C79A C85A 1.53(2)
C79A C85' 1.53(3)
C80A C81A 1.388(16)
C81A C88A 1.519(16)
C82A C83A 1.51(2)
C82A C84A 1.55(2)
C85A C87A 1.54(2)
C85A C86A 1.54(2)
C85' C87' 1.53(3)
C85' C86' 1.54(3)
C88A C89A 1.527(15)
C88A C90A 1.540(19)
Si1B Si5B 2.315(4)
Si1B Si2B 2.354(3)
Si1B Si4B 2.364(3)
Si1B Si6B 2.375(3)
Si2B C1B 1.919(10)
Si2B Si5B 2.340(3)
Si2B Si3B 2.369(3)
Si3B C16B 1.905(10)
Si3B Cl1B 2.114(4)
Si3B Si4B 2.363(3)
Si4B C31B 1.910(11)
Si4B Si5B 2.363(4)
Si5B C46B 1.892(10)
Si6B C76B 1.900(10)
Si6B C61B 1.906(10)
Si6B Cl2B 2.094(4)
C1B C2B 1.393(16)
C1B C6B 1.434(15)
C2B C3B 1.392(15)
C2B C7B 1.497(17)
C3B C4B 1.34(2)
C4B C5B 1.38(2)
C4B C10" 1.56(2)
C4B C10B 1.56(2)
C5B C6B 1.374(17)
C6B C13B 1.523(19)
C7B C9B 1.541(16)
C7B C8B 1.547(16)
C10B C12B 1.57(2)
C10B C11B 1.580(19)
C10" C12" 1.56(2)
C10" C11" 1.58(2)
C13B C14B 1.53(2)
C13B C15B 1.533(17)
C16B C17B 1.412(16)
C16B C21B 1.415(13)
C17B C18B 1.365(14)
C17B C22B 1.517(15)
C18B C19B 1.362(16)
C19B C20B 1.362(18)
C19B C25B 1.513(14)
C20B C21B 1.408(15)
C21B C28B 1.527(17)
C22B C24B 1.488(18)
C22B C23B 1.533(15)
C25B C27B 1.45(2)
C25B C26B 1.48(2)
C28B C30B 1.504(16)
C28B C29B 1.557(16)
C31B C36B 1.394(18)
C31B C32B 1.440(15)
C32B C33B 1.38(2)
C32B C37B 1.52(2)
C33B C34B 1.41(3)
C34B C35B 1.36(2)
C34B C40" 1.58(3)
C34B C40B 1.59(2)
C35B C36B 1.407(16)
C36B C43B 1.506(17)
C37B C39B 1.533(18)
C37B C38B 1.546(17)
C40B C41B 1.513(19)
C40B C42B 1.52(2)
C40" C42" 1.52(2)
C40" C41" 1.52(2)
C43B C44B 1.532(17)
C43B C45B 1.539(19)
C46B C47B 1.404(13)
C46B C51B 1.444(14)
C47B C48B 1.408(14)
C47B C52B 1.527(14)
C48B C49B 1.380(15)
C49B C50B 1.369(15)
C49B C55B 1.529(15)
C50B C51B 1.427(14)
C51B C58B 1.487(14)
C52B C54B 1.49(2)
C52B C53B 1.54(2)
C55B C57B 1.473(18)
C55B C56B 1.541(19)
C58B C59B 1.531(18)
C58B C60B 1.536(18)
C61B C62B 1.426(14)
C61B C66B 1.428(14)
C62B C63B 1.375(15)
C62B C67B 1.499(15)
C63B C64B 1.372(16)
C64B C65B 1.379(17)
C64B C70B 1.55(2)
C64B C70" 1.56(2)
C65B C66B 1.379(16)
C66B C73B 1.514(15)
C67B C69B 1.515(15)
C67B C68B 1.566(16)
C70B C72B 1.47(2)
C70B C71B 1.472(19)
C70" C71" 1.47(2)
C70" C72" 1.47(2)
C73B C74B 1.42(2)
C73B C75B 1.53(2)
C76B C81B 1.416(15)
C76B C77B 1.430(13)
C77B C78B 1.400(14)
C77B C82B 1.521(15)
C78B C79B 1.435(16)
C79B C80B 1.374(14)
C79B C85B 1.497(15)
C80B C81B 1.382(14)
C81B C88B 1.528(14)
C82B C83B 1.522(16)
C82B C84B 1.543(15)
C85B C87B 1.521(19)
C85B C86B 1.547(18)
C88B C89B 1.541(15)
C88B C90B 1.568(16)
C91 C92 1.501(10)
C92 C93 1.496(10)
C93 C94 1.497(10)
C94 C95 1.498(10)
C95 C96 1.498(10)
